data_4348598
loop_
_publ_author_name
'Adams, Richard D.'
'Kiprotich, Joseph'
'Peryshkov, Dmitry V.'
'Wong, Yuen Onn'

_publ_section_title
;
 Opening of Carborane Cages by Metal Cluster Complexes: The Reaction of a
 Thiolate-Substituted Carborane with Triosmium Carbonyl Cluster Complexes.
;
_journal_issue 16
_journal_name_full 'Inorganic chemistry'
_journal_page_first 8207
_journal_page_last 8213
_journal_paper_doi 10.1021/acs.inorgchem.6b01403
_journal_volume 55
_journal_year 2016
_chemical_formula_sum 'C18 H42 B20 O6 Os3 S2'
_chemical_formula_weight 1205.44
_space_group_IT_number 14
_space_group_name_Hall '-P 2yn'
_space_group_name_H-M_alt 'P 1 21/n 1'
_symmetry_cell_setting monoclinic
_symmetry_space_group_name_H-M 'P 1 21/n 1'
_atom_sites_solution_hydrogens geom
_atom_sites_solution_primary direct
_atom_sites_solution_secondary difmap
_audit_creation_method SHELXL-97
_cell_angle_alpha 90.00
_cell_angle_beta 97.590(3)
_cell_angle_gamma 90.00
_cell_formula_units_Z 4
_cell_length_a 12.2286(19)
_cell_length_b 12.0151(19)
_cell_length_c 28.330(4)
_cell_measurement_reflns_used 9609
_cell_measurement_temperature 294(2)
_cell_measurement_theta_max 28.11
_cell_measurement_theta_min 2.39
_cell_volume 4126.0(11)
_computing_cell_refinement 'SAINT+  V6.45 (Bruker, 2003)'
_computing_data_collection 'SMART V5.632 (Bruker, 2005)'
_computing_data_reduction 'SAINT+  V6.45'
_computing_molecular_graphics 'SHELXTL V6.1 (Sheldrick, 2000)'
_computing_publication_material 'SHELXTL V6.1'
_computing_structure_refinement 'SHELXL-97 (Sheldrick, 1997)'
_computing_structure_solution 'SHELXS-97 (Sheldrick, 1990)'
_diffrn_ambient_temperature 294(2)
_diffrn_measured_fraction_theta_full 0.999
_diffrn_measured_fraction_theta_max 0.999
_diffrn_measurement_device_type 'Bruker SMART APEX CCD diffractometer'
_diffrn_measurement_method 'omega scans'
_diffrn_radiation_monochromator graphite
_diffrn_radiation_source 'fine-focus sealed tube'
_diffrn_radiation_type MoK\a
_diffrn_radiation_wavelength 0.71073
_diffrn_reflns_av_R_equivalents 0.0620
_diffrn_reflns_av_sigmaI/netI 0.0486
_diffrn_reflns_limit_h_max 16
_diffrn_reflns_limit_h_min -16
_diffrn_reflns_limit_k_max 16
_diffrn_reflns_limit_k_min -15
_diffrn_reflns_limit_l_max 37
_diffrn_reflns_limit_l_min -37
_diffrn_reflns_number 62847
_diffrn_reflns_theta_full 28.27
_diffrn_reflns_theta_max 28.27
_diffrn_reflns_theta_min 1.45
_diffrn_standards_decay_% <1
_exptl_absorpt_coefficient_mu 9.348
_exptl_absorpt_correction_T_max 1.000
_exptl_absorpt_correction_T_min 0.481
_exptl_absorpt_correction_type multi-scan
_exptl_absorpt_process_details '(SADABS, Bruker, 1997)'
_exptl_crystal_colour colorless
_exptl_crystal_density_diffrn 1.941
_exptl_crystal_density_method 'not measured'
_exptl_crystal_description plate
_exptl_crystal_F_000 2232
_exptl_crystal_size_max 0.30
_exptl_crystal_size_mid 0.30
_exptl_crystal_size_min 0.10
_refine_diff_density_max 2.180
_refine_diff_density_min -1.527
_refine_diff_density_rms 0.199
_refine_ls_extinction_method none
_refine_ls_goodness_of_fit_ref 1.025
_refine_ls_hydrogen_treatment mixed
_refine_ls_matrix_type full
_refine_ls_number_parameters 423
_refine_ls_number_reflns 10207
_refine_ls_number_restraints 15
_refine_ls_restrained_S_all 1.033
_refine_ls_R_factor_all 0.0444
_refine_ls_R_factor_gt 0.0353
_refine_ls_shift/su_max 0.001
_refine_ls_shift/su_mean 0.000
_refine_ls_structure_factor_coef Fsqd
_refine_ls_weighting_details 'calc w=1/[\s^2^(Fo^2^)+(0.0489P)^2^+4.1934P] where P=(Fo^2^+2Fc^2^)/3'
_refine_ls_weighting_scheme calc
_refine_ls_wR_factor_gt 0.0918
_refine_ls_wR_factor_ref 0.0984
_reflns_number_gt 8631
_reflns_number_total 10207
_reflns_threshold_expression >2sigma(I)
_cod_data_source_file ic6b01403_si_002.cif
_cod_data_source_block Os3(CO)6H3S2(CH3)2(B10C2H10)(B10C2H9)-4b
_cod_depositor_comments
;
The following automatic conversions were performed:

data item '_symmetry_cell_setting' value 'Monoclinic' was changed to
'monoclinic' in accordance with the
/home/saulius/struct/COD-crude-data/automatic-downloads/DataCite-retrospective/ACS/depositions/lib/dictionaries/cif_core.dic
dictionary named 'cif_core.dic' version 2.4.2 last updated on
2011-04-26.

Automatic conversion script
Id: cif_fix_values 6909 2019-04-08 15:41:33Z antanas 
;
_cod_original_sg_symbol_H-M P2(1)/n
_cod_database_code 4348598

loop_
_symmetry_equiv_pos_as_xyz
'x, y, z'
'-x+1/2, y+1/2, -z+1/2'
'-x, -y, -z'
'x-1/2, -y-1/2, z-1/2'

loop_
_atom_site_label
_atom_site_type_symbol
_atom_site_fract_x
_atom_site_fract_y
_atom_site_fract_z
_atom_site_U_iso_or_equiv
_atom_site_adp_type
_atom_site_occupancy
_atom_site_symmetry_multiplicity
_atom_site_calc_flag
_atom_site_refinement_flags
Os1 Os 0.127240(16) 0.945199(17) 0.221788(7) 0.04105(7) Uani 1 1 d D
Os2 Os 0.022898(17) 0.852761(17) 0.124293(8) 0.04325(7) Uani 1 1 d D
Os3 Os 0.071097(16) 1.102081(16) 0.137316(7) 0.04011(7) Uani 1 1 d D
S1 S -0.15071(12) 0.87445(13) 0.15679(7) 0.0579(4) Uani 1 1 d .
S2 S 0.30199(11) 0.88063(12) 0.19712(5) 0.0446(3) Uani 1 1 d .
O11 O 0.0890(5) 0.7598(5) 0.2901(2) 0.0894(17) Uani 1 1 d .
O12 O 0.2258(5) 1.0880(5) 0.3045(2) 0.0854(17) Uani 1 1 d .
O21 O 0.0483(5) 0.6042(4) 0.1372(3) 0.099(2) Uani 1 1 d .
O22 O -0.0804(5) 0.8183(5) 0.02175(19) 0.0821(15) Uani 1 1 d .
O31 O -0.0704(5) 1.2174(5) 0.05647(18) 0.0868(17) Uani 1 1 d .
O32 O 0.1478(4) 1.3294(4) 0.17400(19) 0.0739(14) Uani 1 1 d .
C5 C -0.2576(6) 0.8986(8) 0.1078(4) 0.096(3) Uani 1 1 d .
H51A H -0.2302 0.9470 0.0850 0.144 Uiso 1 1 calc R
H52B H -0.3199 0.9326 0.1193 0.144 Uiso 1 1 calc R
H53C H -0.2795 0.8290 0.0928 0.144 Uiso 1 1 calc R
C6 C 0.4123(5) 0.9677(6) 0.2240(2) 0.0603(16) Uani 1 1 d .
H61A H 0.3977 1.0436 0.2146 0.090 Uiso 1 1 calc R
H62B H 0.4804 0.9441 0.2139 0.090 Uiso 1 1 calc R
H63C H 0.4177 0.9621 0.2581 0.090 Uiso 1 1 calc R
C11 C 0.1047(5) 0.8289(5) 0.2643(2) 0.0558(14) Uani 1 1 d .
C12 C 0.1888(5) 1.0353(5) 0.2731(2) 0.0558(15) Uani 1 1 d .
C21 C 0.0386(5) 0.6976(5) 0.1319(3) 0.0596(17) Uani 1 1 d .
C22 C -0.0405(5) 0.8336(5) 0.0596(2) 0.0554(15) Uani 1 1 d .
C31 C -0.0148(5) 1.1732(5) 0.0852(2) 0.0536(14) Uani 1 1 d .
C32 C 0.1208(5) 1.2423(5) 0.1606(2) 0.0533(14) Uani 1 1 d .
C40 C 0.7805(19) 0.591(2) 0.9458(10) 0.304(14) Uiso 1 1 d D
H40A H 0.8221 0.6591 0.9496 0.456 Uiso 1 1 calc R
H40B H 0.8179 0.5389 0.9279 0.456 Uiso 1 1 calc R
H40C H 0.7737 0.5606 0.9766 0.456 Uiso 1 1 calc R
C41 C 0.6683(19) 0.614(3) 0.9199(9) 0.327(16) Uiso 1 1 d D
H41A H 0.6849 0.6671 0.8959 0.393 Uiso 1 1 calc R
H41B H 0.6518 0.5454 0.9027 0.393 Uiso 1 1 calc R
C42 C 0.5572(19) 0.651(2) 0.9285(11) 0.39(2) Uiso 1 1 d D
H42A H 0.5561 0.7303 0.9217 0.474 Uiso 1 1 calc R
H42B H 0.5586 0.6453 0.9628 0.474 Uiso 1 1 calc R
C43 C 0.446(2) 0.612(2) 0.9088(10) 0.357(18) Uiso 1 1 d D
H43A H 0.4248 0.6655 0.8836 0.429 Uiso 1 1 calc R
H43B H 0.4624 0.5444 0.8923 0.429 Uiso 1 1 calc R
C44 C 0.340(2) 0.585(2) 0.9235(11) 0.347(16) Uiso 1 1 d D
H44A H 0.2941 0.6476 0.9122 0.416 Uiso 1 1 calc R
H44B H 0.3532 0.5929 0.9578 0.416 Uiso 1 1 calc R
C45 C 0.260(2) 0.485(2) 0.9161(10) 0.326(16) Uiso 1 1 d D
H45A H 0.2475 0.4662 0.8829 0.490 Uiso 1 1 calc R
H45B H 0.1915 0.5046 0.9269 0.490 Uiso 1 1 calc R
H45C H 0.2919 0.4224 0.9340 0.490 Uiso 1 1 calc R
C1A C -0.1447(4) 1.0050(5) 0.1888(2) 0.0486(13) Uani 1 1 d .
C2A C -0.1564(5) 0.9859(6) 0.2454(3) 0.0640(17) Uani 1 1 d .
H2A H -0.1618 0.9021 0.2605 0.077 Uiso 1 1 calc R
C1B C 0.3050(4) 0.9017(5) 0.1339(2) 0.0447(12) Uani 1 1 d .
C2B C 0.2967(5) 0.7843(5) 0.1049(2) 0.0503(13) Uani 1 1 d .
H2B H 0.2880 0.7061 0.1242 0.060 Uiso 1 1 calc R
B3A B -0.0249(5) 1.0268(5) 0.2292(2) 0.0464(14) Uani 1 1 d .
B4A B -0.0603(5) 1.1186(5) 0.1799(2) 0.0426(13) Uani 1 1 d .
B5A B -0.2087(6) 1.1232(6) 0.1663(3) 0.0579(18) Uani 1 1 d .
H5A H -0.2468 1.1339 0.1292 0.069 Uiso 1 1 calc R
B6A B -0.2685(6) 1.0369(7) 0.2076(4) 0.068(2) Uani 1 1 d .
H6A H -0.3458 0.9909 0.1974 0.082 Uiso 1 1 calc R
B7A B -0.0875(7) 1.0837(7) 0.2798(3) 0.0604(18) Uani 1 1 d .
H7A H -0.0484 1.0686 0.3165 0.072 Uiso 1 1 calc R
B8A B -0.0318(6) 1.1732(6) 0.2388(3) 0.0507(15) Uani 1 1 d .
H8A H 0.0446 1.2201 0.2497 0.061 Uiso 1 1 calc R
B9A B -0.1401(6) 1.2329(7) 0.1999(3) 0.0607(18) Uani 1 1 d .
H9A H -0.1347 1.3171 0.1852 0.073 Uiso 1 1 calc R
B10A B -0.2667(7) 1.1808(7) 0.2157(3) 0.068(2) Uani 1 1 d .
H10A H -0.3431 1.2303 0.2106 0.082 Uiso 1 1 calc R
B11A B -0.2341(7) 1.0913(8) 0.2653(3) 0.071(2) Uani 1 1 d .
H11A H -0.2893 1.0821 0.2928 0.085 Uiso 1 1 calc R
B12A B -0.1546(6) 1.2112(7) 0.2608(3) 0.064(2) Uani 1 1 d .
H12A H -0.1577 1.2812 0.2856 0.077 Uiso 1 1 calc R
B3B B 0.1759(6) 0.8710(5) 0.0971(2) 0.0479(15) Uani 1 1 d .
B4B B 0.2431(6) 1.0032(6) 0.0974(3) 0.0519(16) Uani 1 1 d .
H4B H 0.2001 1.0754 0.1101 0.062 Uiso 1 1 calc R
B5B B 0.3897(6) 0.9921(7) 0.1093(3) 0.0576(17) Uani 1 1 d .
H5B H 0.4403 1.0562 0.1294 0.069 Uiso 1 1 calc R
B6B B 0.4225(6) 0.8479(7) 0.1147(3) 0.0597(18) Uani 1 1 d .
H6B H 0.4945 0.8173 0.1385 0.072 Uiso 1 1 calc R
B7B B 0.2297(6) 0.7959(7) 0.0494(2) 0.0555(17) Uani 1 1 d .
H7B H 0.1781 0.7304 0.0307 0.067 Uiso 1 1 calc R
B8B B 0.1987(6) 0.9395(6) 0.0428(3) 0.0538(16) Uani 1 1 d .
H8B H 0.1272 0.9702 0.0187 0.065 Uiso 1 1 calc R
B9B B 0.3247(6) 1.0143(7) 0.0501(3) 0.0598(18) Uani 1 1 d .
H9B H 0.3344 1.0932 0.0314 0.072 Uiso 1 1 calc R
B10B B 0.4357(7) 0.9157(8) 0.0608(3) 0.069(2) Uani 1 1 d .
H10B H 0.5167 0.9303 0.0490 0.083 Uiso 1 1 calc R
B11B B 0.3758(7) 0.7820(8) 0.0600(3) 0.066(2) Uani 1 1 d .
H11B H 0.4176 0.7082 0.0481 0.080 Uiso 1 1 calc R
B12B B 0.3165(7) 0.8836(7) 0.0201(3) 0.0643(19) Uani 1 1 d .
H12B H 0.3205 0.8770 -0.0184 0.077 Uiso 1 1 calc R
H1 H 0.056(5) 0.836(3) 0.1871(8) 0.077 Uiso 1 1 d D
H2 H -0.010(4) 0.9933(15) 0.1053(19) 0.077 Uiso 1 1 d D
H3 H 0.170(3) 1.056(4) 0.1861(16) 0.077 Uiso 1 1 d D

loop_
_atom_site_aniso_label
_atom_site_aniso_U_11
_atom_site_aniso_U_22
_atom_site_aniso_U_33
_atom_site_aniso_U_23
_atom_site_aniso_U_13
_atom_site_aniso_U_12
Os1 0.03610(11) 0.04235(12) 0.04334(12) 0.00342(8) 0.00023(9) 0.00118(8)
Os2 0.03604(12) 0.04024(12) 0.05147(14) -0.00214(8) -0.00171(9) -0.00201(8)
Os3 0.03565(11) 0.03936(12) 0.04372(12) 0.00231(8) -0.00071(8) -0.00191(7)
S1 0.0383(7) 0.0538(8) 0.0821(12) -0.0106(8) 0.0096(7) -0.0114(6)
S2 0.0360(6) 0.0486(7) 0.0477(8) 0.0041(5) -0.0007(5) 0.0031(5)
O11 0.110(5) 0.077(3) 0.084(4) 0.032(3) 0.021(3) -0.011(3)
O12 0.091(4) 0.088(4) 0.068(3) -0.028(3) -0.023(3) 0.010(3)
O21 0.104(5) 0.044(3) 0.141(6) 0.001(3) -0.012(4) 0.002(3)
O22 0.082(4) 0.092(4) 0.064(3) -0.015(3) -0.018(3) 0.006(3)
O31 0.099(4) 0.095(4) 0.058(3) 0.015(3) -0.024(3) 0.013(3)
O32 0.080(3) 0.057(3) 0.084(4) -0.011(2) 0.007(3) -0.019(2)
C5 0.042(4) 0.125(7) 0.115(7) -0.046(6) -0.018(4) 0.006(4)
C6 0.041(3) 0.075(4) 0.062(4) -0.001(3) -0.004(3) -0.009(3)
C11 0.060(4) 0.054(3) 0.053(3) 0.005(3) 0.005(3) 0.001(3)
C12 0.048(3) 0.059(3) 0.058(4) -0.002(3) 0.000(3) 0.008(3)
C21 0.054(3) 0.040(3) 0.081(5) -0.004(3) -0.006(3) -0.005(2)
C22 0.052(3) 0.049(3) 0.062(4) -0.005(3) -0.003(3) 0.001(3)
C31 0.053(3) 0.055(3) 0.051(3) 0.006(3) -0.003(3) 0.001(3)
C32 0.049(3) 0.048(3) 0.062(4) 0.005(3) 0.003(3) -0.005(2)
C1A 0.033(2) 0.048(3) 0.066(4) -0.005(3) 0.009(2) -0.003(2)
C2A 0.053(4) 0.064(4) 0.079(5) 0.004(3) 0.025(3) -0.003(3)
C1B 0.036(3) 0.049(3) 0.048(3) 0.001(2) 0.002(2) 0.005(2)
C2B 0.042(3) 0.056(3) 0.053(3) -0.004(3) 0.006(2) 0.009(2)
B3A 0.045(3) 0.048(3) 0.046(3) 0.001(3) 0.005(3) -0.002(3)
B4A 0.040(3) 0.039(3) 0.048(3) 0.005(2) 0.001(3) 0.001(2)
B5A 0.042(4) 0.054(4) 0.076(5) 0.001(3) 0.002(3) 0.005(3)
B6A 0.042(4) 0.072(5) 0.092(6) -0.001(4) 0.018(4) 0.004(3)
B7A 0.057(4) 0.070(5) 0.056(4) 0.004(3) 0.015(3) 0.008(4)
B8A 0.047(4) 0.046(3) 0.057(4) 0.000(3) 0.001(3) 0.004(3)
B9A 0.052(4) 0.057(4) 0.072(5) -0.008(3) 0.003(4) 0.009(3)
B10A 0.051(4) 0.070(5) 0.084(6) 0.002(4) 0.012(4) 0.013(4)
B11A 0.058(5) 0.083(6) 0.079(6) 0.006(4) 0.030(4) 0.016(4)
B12A 0.054(4) 0.064(5) 0.077(5) -0.013(4) 0.017(4) 0.013(3)
B3B 0.047(3) 0.045(3) 0.049(4) 0.003(3) -0.002(3) 0.004(3)
B4B 0.047(3) 0.052(3) 0.056(4) 0.013(3) 0.002(3) -0.001(3)
B5B 0.045(4) 0.067(4) 0.062(4) 0.003(3) 0.009(3) -0.008(3)
B6B 0.043(4) 0.075(5) 0.062(5) 0.003(4) 0.010(3) 0.009(3)
B7B 0.056(4) 0.068(4) 0.042(3) -0.006(3) 0.004(3) 0.014(3)
B8B 0.053(4) 0.059(4) 0.048(4) 0.003(3) 0.001(3) 0.008(3)
B9B 0.055(4) 0.075(5) 0.050(4) 0.012(3) 0.007(3) -0.002(4)
B10B 0.050(4) 0.090(6) 0.070(5) 0.012(4) 0.019(4) 0.008(4)
B11B 0.059(4) 0.080(5) 0.062(5) 0.002(4) 0.013(4) 0.016(4)
B12B 0.062(5) 0.077(5) 0.055(4) -0.004(4) 0.010(4) 0.004(4)

loop_
_atom_type_symbol
_atom_type_description
_atom_type_scat_dispersion_real
_atom_type_scat_dispersion_imag
_atom_type_scat_source
C C 0.0033 0.0016 'International Tables Vol C Tables 4.2.6.8 and 6.1.1.4'
H H 0.0000 0.0000 'International Tables Vol C Tables 4.2.6.8 and 6.1.1.4'
B B 0.0013 0.0007 'International Tables Vol C Tables 4.2.6.8 and 6.1.1.4'
O O 0.0106 0.0060 'International Tables Vol C Tables 4.2.6.8 and 6.1.1.4'
S S 0.1246 0.1234 'International Tables Vol C Tables 4.2.6.8 and 6.1.1.4'
Os Os -1.2165 7.6030 'International Tables Vol C Tables 4.2.6.8 and 6.1.1.4'

loop_
_geom_angle_atom_site_label_1
_geom_angle_atom_site_label_2
_geom_angle_atom_site_label_3
_geom_angle
C12 Os1 C11 90.6(3)
C12 Os1 B3A 85.7(3)
C11 Os1 B3A 94.3(3)
C12 Os1 S2 97.3(2)
C11 Os1 S2 98.8(2)
B3A Os1 S2 166.53(18)
C12 Os1 Os3 106.0(2)
C11 Os1 Os3 157.0(2)
B3A Os1 Os3 71.65(18)
S2 Os1 Os3 94.93(3)
C12 Os1 Os2 165.8(2)
C11 Os1 Os2 103.1(2)
B3A Os1 Os2 89.45(17)
S2 Os1 Os2 84.51(3)
Os3 Os1 Os2 59.862(12)
C12 Os1 H1 163.1(10)
C11 Os1 H1 73.1(8)
B3A Os1 H1 91(2)
S2 Os1 H1 89(2)
Os3 Os1 H1 88.8(10)
Os2 Os1 H1 30.0(8)
C12 Os1 H3 83.7(18)
C11 Os1 H3 171.1(8)
B3A Os1 H3 92.1(18)
S2 Os1 H3 75.2(19)
Os3 Os1 H3 31.9(8)
Os2 Os1 H3 83.1(16)
H1 Os1 H3 113.0(18)
C21 Os2 C22 90.8(3)
C21 Os2 B3B 93.6(3)
C22 Os2 B3B 86.0(3)
C21 Os2 S1 98.2(2)
C22 Os2 S1 96.4(2)
B3B Os2 S1 167.91(18)
C21 Os2 Os3 159.74(19)
C22 Os2 Os3 106.31(18)
B3B Os2 Os3 77.21(18)
S1 Os2 Os3 90.76(4)
C21 Os2 Os1 103.2(2)
C22 Os2 Os1 165.74(18)
B3B Os2 Os1 90.44(18)
S1 Os2 Os1 84.34(4)
Os3 Os2 Os1 59.430(7)
C21 Os2 H1 76.6(13)
C22 Os2 H1 162.8(10)
B3B Os2 H1 106(2)
S1 Os2 H1 74(2)
Os3 Os2 H1 88.5(10)
Os1 Os2 H1 30.2(8)
C21 Os2 H2 167.9(9)
C22 Os2 H2 77.3(12)
B3B Os2 H2 88(2)
S1 Os2 H2 81(2)
Os3 Os2 H2 31.9(8)
Os1 Os2 H2 88.7(11)
H1 Os2 H2 114(2)
C32 Os3 C31 89.4(3)
C32 Os3 B4A 87.2(3)
C31 Os3 B4A 91.0(3)
C32 Os3 B4B 107.4(2)
C31 Os3 B4B 104.3(2)
B4A Os3 B4B 158.8(2)
C32 Os3 Os1 104.47(19)
C31 Os3 Os1 158.69(19)
B4A Os3 Os1 73.95(16)
B4B Os3 Os1 87.21(14)
C32 Os3 Os2 164.95(19)
C31 Os3 Os2 105.56(19)
B4A Os3 Os2 90.67(16)
B4B Os3 Os2 71.20(14)
Os1 Os3 Os2 60.708(10)
C32 Os3 H2 162.4(9)
C31 Os3 H2 74.1(8)
B4A Os3 H2 87(2)
B4B Os3 H2 83(2)
Os1 Os3 H2 89.9(11)
Os2 Os3 H2 31.7(8)
C32 Os3 H3 81.4(17)
C31 Os3 H3 169.2(9)
B4A Os3 H3 94.3(18)
B4B Os3 H3 73(2)
Os1 Os3 H3 31.8(8)
Os2 Os3 H3 83.9(16)
H2 Os3 H3 115.6(17)
C5 S1 C1A 103.0(4)
C5 S1 Os2 107.8(3)
C1A S1 Os2 107.59(19)
C6 S2 C1B 103.1(3)
C6 S2 Os1 109.1(2)
C1B S2 Os1 111.61(18)
S1 C5 H51A 109.5
S1 C5 H52B 109.5
H51A C5 H52B 109.5
S1 C5 H53C 109.5
H51A C5 H53C 109.5
H52B C5 H53C 109.5
S2 C6 H61A 109.5
S2 C6 H62B 109.5
H61A C6 H62B 109.5
S2 C6 H63C 109.5
H61A C6 H63C 109.5
H62B C6 H63C 109.5
O11 C11 Os1 178.6(7)
O12 C12 Os1 178.8(7)
O21 C21 Os2 179.1(7)
O22 C22 Os2 177.1(6)
O31 C31 Os3 175.3(7)
O32 C32 Os3 177.7(6)
C41 C40 H40A 109.5
C41 C40 H40B 109.5
H40A C40 H40B 109.5
C41 C40 H40C 109.5
H40A C40 H40C 109.5
H40B C40 H40C 109.5
C42 C41 C40 141(2)
C42 C41 H41A 101.7
C40 C41 H41A 101.7
C42 C41 H41B 101.7
C40 C41 H41B 101.7
H41A C41 H41B 104.7
C41 C42 C43 131(2)
C41 C42 H42A 104.4
C43 C42 H42A 104.4
C41 C42 H42B 104.4
C43 C42 H42B 104.4
H42A C42 H42B 105.6
C44 C43 C42 141(2)
C44 C43 H43A 101.8
C42 C43 H43A 101.8
C44 C43 H43B 101.8
C42 C43 H43B 101.8
H43A C43 H43B 104.7
C43 C44 C45 135(2)
C43 C44 H44A 103.4
C45 C44 H44A 103.4
C43 C44 H44B 103.4
C45 C44 H44B 103.4
H44A C44 H44B 105.2
C44 C45 H45A 109.5
C44 C45 H45B 109.5
H45A C45 H45B 109.5
C44 C45 H45C 109.5
H45A C45 H45C 109.5
H45B C45 H45C 109.5
C2A C1A B5A 112.7(5)
C2A C1A B6A 62.2(5)
B5A C1A B6A 63.1(4)
C2A C1A B4A 112.2(5)
B5A C1A B4A 63.0(4)
B6A C1A B4A 115.6(5)
C2A C1A B3A 63.7(4)
B5A C1A B3A 114.9(5)
B6A C1A B3A 117.3(5)
B4A C1A B3A 61.3(3)
C2A C1A S1 111.4(4)
B5A C1A S1 123.4(5)
B6A C1A S1 111.8(4)
B4A C1A S1 126.2(4)
B3A C1A S1 115.6(4)
C1A C2A B7A 111.5(5)
C1A C2A B11A 109.9(6)
B7A C2A B11A 63.4(5)
C1A C2A B6A 60.8(4)
B7A C2A B6A 113.9(6)
B11A C2A B6A 61.2(5)
C1A C2A B3A 61.1(4)
B7A C2A B3A 63.9(4)
B11A C2A B3A 115.7(5)
B6A C2A B3A 113.9(5)
C1A C2A H2A 121.7
B7A C2A H2A 117.7
B11A C2A H2A 118.8
B6A C2A H2A 118.8
B3A C2A H2A 116.8
C2B C1B B4B 108.7(5)
C2B C1B B5B 110.2(5)
B4B C1B B5B 62.9(4)
C2B C1B B6B 61.1(4)
B4B C1B B6B 113.4(5)
B5B C1B B6B 62.3(4)
C2B C1B B3B 62.8(3)
B4B C1B B3B 61.0(3)
B5B C1B B3B 115.0(5)
B6B C1B B3B 116.2(5)
C2B C1B S2 111.7(4)
B4B C1B S2 129.2(4)
B5B C1B S2 125.7(4)
B6B C1B S2 112.6(4)
B3B C1B S2 114.2(4)
C1B C2B B7B 113.0(5)
C1B C2B B11B 112.9(5)
B7B C2B B11B 63.6(4)
C1B C2B B6B 62.3(4)
B7B C2B B6B 115.7(5)
B11B C2B B6B 62.5(5)
C1B C2B B3B 63.6(3)
B7B C2B B3B 62.9(4)
B11B C2B B3B 117.2(5)
B6B C2B B3B 118.0(5)
C1B C2B H2B 119.5
B7B C2B H2B 118.0
B11B C2B H2B 117.5
B6B C2B H2B 116.5
B3B C2B H2B 115.1
C1A B3A B8A 101.2(4)
C1A B3A B4A 59.1(3)
B8A B3A B4A 59.9(4)
C1A B3A C2A 55.2(4)
B8A B3A C2A 99.7(5)
B4A B3A C2A 103.6(4)
C1A B3A B7A 99.6(5)
B8A B3A B7A 58.9(4)
B4A B3A B7A 107.2(5)
C2A B3A B7A 55.0(4)
C1A B3A Os1 122.0(4)
B8A B3A Os1 121.7(4)
B4A B3A Os1 109.3(4)
C2A B3A Os1 136.0(4)
B7A B3A Os1 134.6(4)
C1A B4A B8A 101.5(5)
C1A B4A B3A 59.5(3)
B8A B4A B3A 59.9(4)
C1A B4A B5A 57.3(4)
B8A B4A B5A 104.8(5)
B3A B4A B5A 108.6(5)
C1A B4A B9A 101.2(5)
B8A B4A B9A 58.5(4)
B3A B4A B9A 107.9(5)
B5A B4A B9A 58.5(4)
C1A B4A Os3 120.6(4)
B8A B4A Os3 119.5(4)
B3A B4A Os3 105.1(4)
B5A B4A Os3 133.7(5)
B9A B4A Os3 136.0(4)
C1A B5A B9A 104.9(5)
C1A B5A B10A 103.9(6)
B9A B5A B10A 60.0(5)
C1A B5A B6A 58.7(4)
B9A B5A B6A 106.6(6)
B10A B5A B6A 58.3(5)
C1A B5A B4A 59.7(3)
B9A B5A B4A 61.1(4)
B10A B5A B4A 109.7(6)
B6A B5A B4A 109.2(5)
C1A B5A H5A 124.7
B9A B5A H5A 122.5
B10A B5A H5A 122.7
B6A B5A H5A 122.3
B4A B5A H5A 119.6
C1A B6A C2A 57.0(4)
C1A B6A B10A 105.5(6)
C2A B6A B10A 105.9(6)
C1A B6A B11A 105.0(6)
C2A B6A B11A 59.0(5)
B10A B6A B11A 60.8(5)
C1A B6A B5A 58.2(4)
C2A B6A B5A 104.5(5)
B10A B6A B5A 60.8(5)
B11A B6A B5A 108.9(6)
C1A B6A H6A 124.7
C2A B6A H6A 124.4
B10A B6A H6A 121.9
B11A B6A H6A 121.5
B5A B6A H6A 122.0
C2A B7A B8A 104.4(5)
C2A B7A B12A 104.4(6)
B8A B7A B12A 59.1(4)
C2A B7A B11A 59.5(5)
B8A B7A B11A 106.1(6)
B12A B7A B11A 58.7(5)
C2A B7A B3A 61.1(4)
B8A B7A B3A 58.9(4)
B12A B7A B3A 107.7(5)
B11A B7A B3A 110.3(6)
C2A B7A H7A 123.7
B8A B7A H7A 124.0
B12A B7A H7A 123.4
B11A B7A H7A 121.4
B3A B7A H7A 120.1
B9A B8A B12A 60.6(5)
B9A B8A B7A 109.4(5)
B12A B8A B7A 60.6(4)
B9A B8A B3A 110.7(5)
B12A B8A B3A 111.7(5)
B7A B8A B3A 62.2(4)
B9A B8A B4A 61.7(4)
B12A B8A B4A 110.8(5)
B7A B8A B4A 110.1(5)
B3A B8A B4A 60.1(4)
B9A B8A H8A 120.5
B12A B8A H8A 120.0
B7A B8A H8A 120.6
B3A B8A H8A 119.6
B4A B8A H8A 120.4
B8A B9A B5A 107.3(5)
B8A B9A B12A 59.8(4)
B5A B9A B12A 108.2(6)
B8A B9A B10A 107.9(6)
B5A B9A B10A 60.5(5)
B12A B9A B10A 60.2(5)
B8A B9A B4A 59.8(4)
B5A B9A B4A 60.4(4)
B12A B9A B4A 108.6(5)
B10A B9A B4A 109.4(5)
B8A B9A H9A 122.4
B5A B9A H9A 121.8
B12A B9A H9A 121.6
B10A B9A H9A 121.0
B4A B9A H9A 121.0
B6A B10A B11A 60.1(5)
B6A B10A B9A 108.2(6)
B11A B10A B9A 107.4(6)
B6A B10A B12A 107.0(6)
B11A B10A B12A 59.0(5)
B9A B10A B12A 59.7(5)
B6A B10A B5A 60.9(5)
B11A B10A B5A 108.3(6)
B9A B10A B5A 59.5(4)
B12A B10A B5A 107.0(5)
B6A B10A H10A 121.5
B11A B10A H10A 121.9
B9A B10A H10A 121.9
B12A B10A H10A 122.8
B5A B10A H10A 121.6
C2A B11A B12A 104.2(6)
C2A B11A B6A 59.8(5)
B12A B11A B6A 107.7(6)
C2A B11A B10A 105.1(6)
B12A B11A B10A 60.8(5)
B6A B11A B10A 59.1(5)
C2A B11A B7A 57.2(4)
B12A B11A B7A 60.6(5)
B6A B11A B7A 107.6(6)
B10A B11A B7A 109.0(6)
C2A B11A H11A 125.0
B12A B11A H11A 122.2
B6A B11A H11A 121.7
B10A B11A H11A 121.8
B7A B11A H11A 121.5
B11A B12A B8A 108.7(5)
B11A B12A B9A 108.7(6)
B8A B12A B9A 59.7(4)
B11A B12A B10A 60.2(5)
B8A B12A B10A 107.7(6)
B9A B12A B10A 60.1(5)
B11A B12A B7A 60.7(5)
B8A B12A B7A 60.3(4)
B9A B12A B7A 108.5(5)
B10A B12A B7A 108.6(6)
B11A B12A H12A 121.0
B8A B12A H12A 121.8
B9A B12A H12A 121.6
B10A B12A H12A 121.7
B7A B12A H12A 121.1
B4B B3B B8B 58.3(4)
B4B B3B C2B 98.3(5)
B8B B3B C2B 98.8(5)
B4B B3B C1B 56.7(3)
B8B B3B C1B 100.2(5)
C2B B3B C1B 53.6(3)
B4B B3B B7B 103.5(5)
B8B B3B B7B 58.7(4)
C2B B3B B7B 55.4(3)
C1B B3B B7B 98.9(5)
B4B B3B Os2 121.1(4)
B8B B3B Os2 126.9(4)
C2B B3B Os2 130.1(4)
C1B B3B Os2 123.7(4)
B7B B3B Os2 129.8(4)
C1B B4B B8B 106.5(5)
C1B B4B B9B 105.2(5)
B8B B4B B9B 60.4(4)
C1B B4B B5B 58.6(4)
B8B B4B B5B 108.8(6)
B9B B4B B5B 59.9(4)
C1B B4B B3B 62.3(4)
B8B B4B B3B 61.1(4)
B9B B4B B3B 111.5(6)
B5B B4B B3B 112.6(5)
C1B B4B Os3 110.9(4)
B8B B4B Os3 112.6(4)
B9B B4B Os3 143.5(4)
B5B B4B Os3 138.6(5)
B3B B4B Os3 90.5(4)
C1B B4B H4B 123.8
B8B B4B H4B 122.0
B9B B4B H4B 121.9
B5B B4B H4B 120.6
B3B B4B H4B 117.6
Os3 B4B H4B 27.1
C1B B5B B9B 105.1(5)
C1B B5B B6B 59.3(4)
B9B B5B B6B 107.2(6)
C1B B5B B4B 58.5(4)
B9B B5B B4B 59.9(4)
B6B B5B B4B 107.4(5)
C1B B5B B10B 104.7(6)
B9B B5B B10B 60.2(5)
B6B B5B B10B 58.8(5)
B4B B5B B10B 107.5(5)
C1B B5B H5B 124.2
B9B B5B H5B 122.3
B6B B5B H5B 122.1
B4B B5B H5B 121.8
B10B B5B H5B 122.8
C2B B6B C1B 56.6(4)
C2B B6B B10B 104.5(6)
C1B B6B B10B 106.0(5)
C2B B6B B11B 58.4(4)
C1B B6B B11B 104.9(5)
B10B B6B B11B 60.1(5)
C2B B6B B5B 103.5(5)
C1B B6B B5B 58.4(4)
B10B B6B B5B 61.3(5)
B11B B6B B5B 108.5(6)
C2B B6B H6B 125.5
C1B B6B H6B 124.3
B10B B6B H6B 122.1
B11B B6B H6B 121.9
B5B B6B H6B 122.1
C2B B7B B8B 104.5(5)
C2B B7B B12B 103.8(5)
B8B B7B B12B 60.4(5)
C2B B7B B11B 58.6(4)
B8B B7B B11B 107.7(6)
B12B B7B B11B 59.1(5)
C2B B7B B3B 61.7(4)
B8B B7B B3B 60.1(4)
B12B B7B B3B 110.5(5)
B11B B7B B3B 112.0(5)
C2B B7B H7B 124.8
B8B B7B H7B 123.0
B12B B7B H7B 122.5
B11B B7B H7B 120.9
B3B B7B H7B 118.2
B4B B8B B7B 107.3(5)
B4B B8B B9B 60.7(4)
B7B B8B B9B 108.2(5)
B4B B8B B12B 108.3(5)
B7B B8B B12B 60.0(4)
B9B B8B B12B 60.1(5)
B4B B8B B3B 60.6(4)
B7B B8B B3B 61.2(4)
B9B B8B B3B 111.4(5)
B12B B8B B3B 111.1(5)
B4B B8B H8B 122.1
B7B B8B H8B 122.2
B9B B8B H8B 120.6
B12B B8B H8B 121.0
B3B B8B H8B 119.0
B8B B9B B4B 58.9(4)
B8B B9B B5B 107.8(5)
B4B B9B B5B 60.2(4)
B8B B9B B12B 60.3(5)
B4B B9B B12B 106.9(6)
B5B B9B B12B 107.9(6)
B8B B9B B10B 108.1(6)
B4B B9B B10B 108.1(5)
B5B B9B B10B 60.6(5)
B12B B9B B10B 59.5(5)
B8B B9B H9B 121.9
B4B B9B H9B 122.3
B5B B9B H9B 121.4
B12B B9B H9B 122.1
B10B B9B H9B 121.5
B6B B10B B11B 60.2(5)
B6B B10B B12B 107.6(6)
B11B B10B B12B 59.4(5)
B6B B10B B9B 107.3(6)
B11B B10B B9B 107.2(6)
B12B B10B B9B 59.9(5)
B6B B10B B5B 60.0(5)
B11B B10B B5B 107.5(6)
B12B B10B B5B 107.1(6)
B9B B10B B5B 59.2(4)
B6B B10B H10B 121.7
B11B B10B H10B 122.0
B12B B10B H10B 122.2
B9B B10B H10B 122.3
B5B B10B H10B 122.2
C2B B11B B12B 104.2(5)
C2B B11B B10B 104.7(6)
B12B B11B B10B 60.7(5)
C2B B11B B6B 59.0(4)
B12B B11B B6B 108.2(6)
B10B B11B B6B 59.7(5)
C2B B11B B7B 57.7(4)
B12B B11B B7B 60.4(5)
B10B B11B B7B 108.8(6)
B6B B11B B7B 107.9(5)
C2B B11B H11B 125.3
B12B B11B H11B 122.1
B10B B11B H11B 121.9
B6B B11B H11B 121.4
B7B B11B H11B 121.4
B11B B12B B10B 59.9(5)
B11B B12B B7B 60.5(5)
B10B B12B B7B 108.3(6)
B11B B12B B9B 108.2(6)
B10B B12B B9B 60.6(5)
B7B B12B B9B 107.4(6)
B11B B12B B8B 108.2(6)
B10B B12B B8B 108.4(6)
B7B B12B B8B 59.6(4)
B9B B12B B8B 59.6(4)
B11B B12B H12B 121.4
B10B B12B H12B 121.2
B7B B12B H12B 121.9
B9B B12B H12B 121.9
B8B B12B H12B 121.8

loop_
_geom_bond_atom_site_label_1
_geom_bond_atom_site_label_2
_geom_bond_distance
Os1 C12 1.887(6)
Os1 C11 1.890(6)
Os1 B3A 2.138(7)
Os1 S2 2.4599(15)
Os1 Os3 3.0524(4)
Os1 Os2 3.0918(5)
Os1 H1 1.79(2)
Os1 H3 1.80(2)
Os2 C21 1.883(6)
Os2 C22 1.906(7)
Os2 B3B 2.126(7)
Os2 S1 2.4370(17)
Os2 Os3 3.0659(5)
Os2 H1 1.78(2)
Os2 H2 1.80(2)
Os3 C32 1.881(6)
Os3 C31 1.898(6)
Os3 B4A 2.142(7)
Os3 B4B 2.783(8)
Os3 H2 1.81(2)
Os3 H3 1.80(2)
S1 C5 1.800(8)
S1 C1A 1.808(6)
S2 C6 1.796(6)
S2 C1B 1.814(6)
O11 C11 1.138(8)
O12 C12 1.137(8)
O21 C21 1.137(8)
O22 C22 1.134(8)
O31 C31 1.123(7)
O32 C32 1.146(7)
C5 H51A 0.9600
C5 H52B 0.9600
C5 H53C 0.9600
C6 H61A 0.9600
C6 H62B 0.9600
C6 H63C 0.9600
C40 C41 1.495(13)
C40 H40A 0.9600
C40 H40B 0.9600
C40 H40C 0.9600
C41 C42 1.479(13)
C41 H41A 0.9700
C41 H41B 0.9700
C42 C43 1.483(14)
C42 H42A 0.9700
C42 H42B 0.9700
C43 C44 1.444(13)
C43 H43A 0.9700
C43 H43B 0.9700
C44 C45 1.542(14)
C44 H44A 0.9700
C44 H44B 0.9700
C45 H45A 0.9600
C45 H45B 0.9600
C45 H45C 0.9600
C1A C2A 1.645(10)
C1A B5A 1.704(9)
C1A B6A 1.714(10)
C1A B4A 1.749(8)
C1A B3A 1.756(8)
C2A B7A 1.681(11)
C2A B11A 1.723(11)
C2A B6A 1.736(11)
C2A B3A 1.798(9)
C2A H2A 1.1000
C1B C2B 1.628(8)
C1B B4B 1.710(8)
C1B B5B 1.711(9)
C1B B6B 1.727(9)
C1B B3B 1.811(8)
C2B B7B 1.680(9)
C2B B11B 1.696(10)
C2B B6B 1.707(10)
C2B B3B 1.798(9)
C2B H2B 1.1000
B3A B8A 1.783(9)
B3A B4A 1.787(9)
B3A B7A 1.843(10)
B4A B8A 1.784(10)
B4A B5A 1.805(9)
B4A B9A 1.818(10)
B5A B9A 1.772(11)
B5A B10A 1.789(12)
B5A B6A 1.790(12)
B5A H5A 1.1000
B6A B10A 1.744(13)
B6A B11A 1.761(14)
B6A H6A 1.1000
B7A B8A 1.783(11)
B7A B12A 1.787(11)
B7A B11A 1.788(12)
B7A H7A 1.1000
B8A B9A 1.759(10)
B8A B12A 1.761(10)
B8A H8A 1.1000
B9A B12A 1.775(12)
B9A B10A 1.781(12)
B9A H9A 1.1000
B10A B11A 1.774(13)
B10A B12A 1.784(12)
B10A H10A 1.1000
B11A B12A 1.752(13)
B11A H11A 1.1000
B12A H12A 1.1000
B3B B4B 1.789(9)
B3B B8B 1.797(10)
B3B B7B 1.818(10)
B4B B8B 1.746(10)
B4B B9B 1.778(11)
B4B B5B 1.784(10)
B4B H4B 1.1000
B5B B9B 1.778(11)
B5B B6B 1.780(11)
B5B B10B 1.803(12)
B5B H5B 1.1000
B6B B10B 1.758(12)
B6B B11B 1.766(12)
B6B H6B 1.1000
B7B B8B 1.771(10)
B7B B12B 1.779(12)
B7B B11B 1.780(11)
B7B H7B 1.1000
B8B B9B 1.772(11)
B8B B12B 1.786(11)
B8B H8B 1.1000
B9B B12B 1.783(12)
B9B B10B 1.797(12)
B9B H9B 1.1000
B10B B11B 1.764(13)
B10B B12B 1.777(13)
B10B H10B 1.1000
B11B B12B 1.754(12)
B11B H11B 1.1000
B12B H12B 1.1000

loop_
_geom_torsion_atom_site_label_1
_geom_torsion_atom_site_label_2
_geom_torsion_atom_site_label_3
_geom_torsion_atom_site_label_4
_geom_torsion
C12 Os1 Os2 C21 167.6(8)
C11 Os1 Os2 C21 -28.1(3)
B3A Os1 Os2 C21 -122.4(3)
S2 Os1 Os2 C21 69.7(2)
Os3 Os1 Os2 C21 168.6(2)
C12 Os1 Os2 C22 -1.4(12)
C11 Os1 Os2 C22 162.8(8)
B3A Os1 Os2 C22 68.6(8)
S2 Os1 Os2 C22 -99.4(8)
Os3 Os1 Os2 C22 -0.4(8)
C12 Os1 Os2 B3B 73.9(8)
C11 Os1 Os2 B3B -121.9(3)
B3A Os1 Os2 B3B 143.8(2)
S2 Os1 Os2 B3B -24.12(17)
Os3 Os1 Os2 B3B 74.83(17)
C12 Os1 Os2 S1 -95.2(8)
C11 Os1 Os2 S1 69.0(2)
B3A Os1 Os2 S1 -25.25(18)
S2 Os1 Os2 S1 166.81(5)
Os3 Os1 Os2 S1 -94.24(4)
C12 Os1 Os2 Os3 -1.0(8)
C11 Os1 Os2 Os3 163.2(2)
B3A Os1 Os2 Os3 68.99(18)
S2 Os1 Os2 Os3 -98.95(3)
C12 Os1 Os3 C32 2.6(3)
C11 Os1 Os3 C32 136.9(6)
B3A Os1 Os3 C32 82.4(3)
S2 Os1 Os3 C32 -96.4(2)
Os2 Os1 Os3 C32 -177.2(2)
C12 Os1 Os3 C31 -126.5(6)
C11 Os1 Os3 C31 7.8(8)
B3A Os1 Os3 C31 -46.7(6)
S2 Os1 Os3 C31 134.4(5)
Os2 Os1 Os3 C31 53.7(5)
C12 Os1 Os3 B4A -80.2(3)
C11 Os1 Os3 B4A 54.2(5)
B3A Os1 Os3 B4A -0.3(2)
S2 Os1 Os3 B4A -179.17(17)
Os2 Os1 Os3 B4A 100.09(17)
C12 Os1 Os3 B4B 109.8(3)
C11 Os1 Os3 B4B -115.9(5)
B3A Os1 Os3 B4B -170.4(2)
S2 Os1 Os3 B4B 10.77(15)
Os2 Os1 Os3 B4B -69.96(14)
C12 Os1 Os3 Os2 179.8(2)
C11 Os1 Os3 Os2 -45.9(5)
B3A Os1 Os3 Os2 -100.42(18)
S2 Os1 Os3 Os2 80.73(3)
C21 Os2 Os3 C32 -23.1(10)
C22 Os2 Os3 C32 -169.5(8)
B3B Os2 Os3 C32 -87.6(8)
S1 Os2 Os3 C32 93.6(8)
Os1 Os2 Os3 C32 10.6(8)
C21 Os2 Os3 C31 164.0(7)
C22 Os2 Os3 C31 17.6(3)
B3B Os2 Os3 C31 99.5(3)
S1 Os2 Os3 C31 -79.3(2)
Os1 Os2 Os3 C31 -162.3(2)
C21 Os2 Os3 B4A -104.8(7)
C22 Os2 Os3 B4A 108.8(3)
B3B Os2 Os3 B4A -169.4(2)
S1 Os2 Os3 B4A 11.85(17)
Os1 Os2 Os3 B4A -71.12(16)
C21 Os2 Os3 B4B 63.9(7)
C22 Os2 Os3 B4B -82.5(3)
B3B Os2 Os3 B4B -0.6(2)
S1 Os2 Os3 B4B -179.44(15)
Os1 Os2 Os3 B4B 97.59(15)
C21 Os2 Os3 Os1 -33.7(7)
C22 Os2 Os3 Os1 179.9(2)
B3B Os2 Os3 Os1 -98.24(18)
S1 Os2 Os3 Os1 82.97(5)
C21 Os2 S1 C5 -105.8(4)
C22 Os2 S1 C5 -14.1(4)
B3B Os2 S1 C5 86.8(9)
Os3 Os2 S1 C5 92.4(3)
Os1 Os2 S1 C5 151.6(3)
C21 Os2 S1 C1A 143.8(3)
C22 Os2 S1 C1A -124.5(3)
B3B Os2 S1 C1A -23.7(9)
Os3 Os2 S1 C1A -18.0(2)
Os1 Os2 S1 C1A 41.2(2)
C12 Os1 S2 C6 -15.4(3)
C11 Os1 S2 C6 -107.1(3)
B3A Os1 S2 C6 86.7(8)
Os3 Os1 S2 C6 91.4(2)
Os2 Os1 S2 C6 150.5(2)
C12 Os1 S2 C1B -128.6(3)
C11 Os1 S2 C1B 139.7(3)
B3A Os1 S2 C1B -26.5(8)
Os3 Os1 S2 C1B -21.8(2)
Os2 Os1 S2 C1B 37.2(2)
C12 Os1 C11 O11 89(27)
B3A Os1 C11 O11 3(27)
S2 Os1 C11 O11 -174(100)
Os3 Os1 C11 O11 -48(27)
Os2 Os1 C11 O11 -87(27)
C11 Os1 C12 O12 4(30)
B3A Os1 C12 O12 99(30)
S2 Os1 C12 O12 -95(30)
Os3 Os1 C12 O12 168(30)
Os2 Os1 C12 O12 169(29)
C22 Os2 C21 O21 -165(42)
B3B Os2 C21 O21 109(42)
S1 Os2 C21 O21 -68(42)
Os3 Os2 C21 O21 47(42)
Os1 Os2 C21 O21 18(42)
C21 Os2 C22 O22 36(12)
B3B Os2 C22 O22 130(12)
S1 Os2 C22 O22 -62(12)
Os3 Os2 C22 O22 -155(12)
Os1 Os2 C22 O22 -154(12)
C32 Os3 C31 O31 -74(8)
B4A Os3 C31 O31 13(8)
B4B Os3 C31 O31 178(100)
Os1 Os3 C31 O31 57(8)
Os2 Os3 C31 O31 104(8)
C31 Os3 C32 O32 27(17)
B4A Os3 C32 O32 -64(17)
B4B Os3 C32 O32 132(17)
Os1 Os3 C32 O32 -137(17)
Os2 Os3 C32 O32 -146(16)
C40 C41 C42 C43 -138(4)
C41 C42 C43 C44 136(4)
C42 C43 C44 C45 -130(4)
C5 S1 C1A C2A 126.9(5)
Os2 S1 C1A C2A -119.4(4)
C5 S1 C1A B5A -11.9(6)
Os2 S1 C1A B5A 101.7(5)
C5 S1 C1A B6A 59.4(6)
Os2 S1 C1A B6A 173.1(4)
C5 S1 C1A B4A -90.9(6)
Os2 S1 C1A B4A 22.7(5)
C5 S1 C1A B3A -162.9(5)
Os2 S1 C1A B3A -49.3(5)
B5A C1A C2A B7A -66.9(6)
B6A C1A C2A B7A -106.2(6)
B4A C1A C2A B7A 2.0(7)
B3A C1A C2A B7A 40.8(5)
S1 C1A C2A B7A 149.7(4)
B5A C1A C2A B11A 1.4(7)
B6A C1A C2A B11A -37.9(6)
B4A C1A C2A B11A 70.3(6)
B3A C1A C2A B11A 109.1(6)
S1 C1A C2A B11A -142.1(5)
B5A C1A C2A B6A 39.3(5)
B4A C1A C2A B6A 108.2(5)
B3A C1A C2A B6A 147.0(5)
S1 C1A C2A B6A -104.1(5)
B5A C1A C2A B3A -107.7(5)
B6A C1A C2A B3A -147.0(5)
B4A C1A C2A B3A -38.8(4)
S1 C1A C2A B3A 108.9(4)
C6 S2 C1B C2B 134.0(4)
Os1 S2 C1B C2B -109.1(3)
C6 S2 C1B B4B -85.9(5)
Os1 S2 C1B B4B 31.1(5)
C6 S2 C1B B5B -3.9(6)
Os1 S2 C1B B5B 113.1(5)
C6 S2 C1B B6B 67.5(5)
Os1 S2 C1B B6B -175.6(4)
C6 S2 C1B B3B -157.2(4)
Os1 S2 C1B B3B -40.2(4)
B4B C1B C2B B7B -1.1(7)
B5B C1B C2B B7B -68.2(6)
B6B C1B C2B B7B -108.0(6)
B3B C1B C2B B7B 40.4(5)
S2 C1B C2B B7B 147.3(4)
B4B C1B C2B B11B 68.8(6)
B5B C1B C2B B11B 1.7(6)
B6B C1B C2B B11B -38.2(5)
B3B C1B C2B B11B 110.2(5)
S2 C1B C2B B11B -142.8(4)
B4B C1B C2B B6B 106.9(5)
B5B C1B C2B B6B 39.8(5)
B3B C1B C2B B6B 148.4(5)
S2 C1B C2B B6B -104.7(4)
B4B C1B C2B B3B -41.4(4)
B5B C1B C2B B3B -108.5(5)
B6B C1B C2B B3B -148.4(5)
S2 C1B C2B B3B 107.0(4)
C2A C1A B3A B8A -94.1(5)
B5A C1A B3A B8A 10.0(7)
B6A C1A B3A B8A -61.3(6)
B4A C1A B3A B8A 44.5(4)
S1 C1A B3A B8A 163.5(4)
C2A C1A B3A B4A -138.6(5)
B5A C1A B3A B4A -34.5(5)
B6A C1A B3A B4A -105.8(6)
S1 C1A B3A B4A 119.0(5)
B5A C1A B3A C2A 104.1(6)
B6A C1A B3A C2A 32.8(5)
B4A C1A B3A C2A 138.6(5)
S1 C1A B3A C2A -102.4(5)
C2A C1A B3A B7A -34.2(5)
B5A C1A B3A B7A 69.9(6)
B6A C1A B3A B7A -1.4(7)
B4A C1A B3A B7A 104.4(5)
S1 C1A B3A B7A -136.6(4)
C2A C1A B3A Os1 126.7(5)
B5A C1A B3A Os1 -129.1(5)
B6A C1A B3A Os1 159.6(5)
B4A C1A B3A Os1 -94.6(5)
S1 C1A B3A Os1 24.4(6)
B7A C2A B3A C1A -137.4(5)
B11A C2A B3A C1A -99.6(6)
B6A C2A B3A C1A -31.4(5)
C1A C2A B3A B8A 97.0(5)
B7A C2A B3A B8A -40.4(5)
B11A C2A B3A B8A -2.6(7)
B6A C2A B3A B8A 65.6(6)
C1A C2A B3A B4A 35.7(4)
B7A C2A B3A B4A -101.7(5)
B11A C2A B3A B4A -63.8(7)
B6A C2A B3A B4A 4.4(7)
C1A C2A B3A B7A 137.4(5)
B11A C2A B3A B7A 37.9(6)
B6A C2A B3A B7A 106.1(6)
C1A C2A B3A Os1 -102.0(6)
B7A C2A B3A Os1 120.6(6)
B11A C2A B3A Os1 158.4(6)
B6A C2A B3A Os1 -133.4(6)
C12 Os1 B3A C1A 173.8(5)
C11 Os1 B3A C1A -95.9(5)
S2 Os1 B3A C1A 70.4(9)
Os3 Os1 B3A C1A 65.4(4)
Os2 Os1 B3A C1A 7.2(4)
C12 Os1 B3A B8A 42.8(5)
C11 Os1 B3A B8A 133.1(5)
S2 Os1 B3A B8A -60.6(10)
Os3 Os1 B3A B8A -65.6(4)
Os2 Os1 B3A B8A -123.8(5)
C12 Os1 B3A B4A 108.8(4)
C11 Os1 B3A B4A -161.0(4)
S2 Os1 B3A B4A 5.4(10)
Os3 Os1 B3A B4A 0.4(3)
Os2 Os1 B3A B4A -57.9(3)
C12 Os1 B3A C2A -115.0(6)
C11 Os1 B3A C2A -24.8(6)
S2 Os1 B3A C2A 141.5(6)
Os3 Os1 B3A C2A 136.6(6)
Os2 Os1 B3A C2A 78.3(6)
C12 Os1 B3A B7A -33.1(6)
C11 Os1 B3A B7A 57.2(6)
S2 Os1 B3A B7A -136.5(7)
Os3 Os1 B3A B7A -141.4(6)
Os2 Os1 B3A B7A 160.3(6)
C2A C1A B4A B8A -4.7(6)
B5A C1A B4A B8A 100.3(5)
B6A C1A B4A B8A 64.0(6)
B3A C1A B4A B8A -44.5(4)
S1 C1A B4A B8A -146.6(4)
C2A C1A B4A B3A 39.8(5)
B5A C1A B4A B3A 144.8(5)
B6A C1A B4A B3A 108.5(6)
S1 C1A B4A B3A -102.1(5)
C2A C1A B4A B5A -105.0(6)
B6A C1A B4A B5A -36.3(6)
B3A C1A B4A B5A -144.8(5)
S1 C1A B4A B5A 113.1(6)
C2A C1A B4A B9A -64.4(5)
B5A C1A B4A B9A 40.6(5)
B6A C1A B4A B9A 4.3(7)
B3A C1A B4A B9A -104.3(5)
S1 C1A B4A B9A 153.7(4)
C2A C1A B4A Os3 130.0(4)
B5A C1A B4A Os3 -125.0(5)
B6A C1A B4A Os3 -161.3(5)
B3A C1A B4A Os3 90.2(4)
S1 C1A B4A Os3 -11.9(7)
B8A B3A B4A C1A -127.4(5)
C2A B3A B4A C1A -33.9(4)
B7A B3A B4A C1A -91.0(5)
Os1 B3A B4A C1A 116.4(4)
C1A B3A B4A B8A 127.4(5)
C2A B3A B4A B8A 93.5(5)
B7A B3A B4A B8A 36.4(5)
Os1 B3A B4A B8A -116.2(4)
C1A B3A B4A B5A 30.7(4)
B8A B3A B4A B5A -96.7(5)
C2A B3A B4A B5A -3.2(6)
B7A B3A B4A B5A -60.3(6)
Os1 B3A B4A B5A 147.1(4)
C1A B3A B4A B9A 92.7(5)
B8A B3A B4A B9A -34.7(5)
C2A B3A B4A B9A 58.8(6)
B7A B3A B4A B9A 1.7(6)
Os1 B3A B4A B9A -150.9(4)
C1A B3A B4A Os3 -116.9(4)
B8A B3A B4A Os3 115.6(4)
C2A B3A B4A Os3 -150.9(4)
B7A B3A B4A Os3 152.0(4)
Os1 B3A B4A Os3 -0.6(4)
C32 Os3 B4A C1A -168.7(4)
C31 Os3 B4A C1A 101.9(4)
B4B Os3 B4A C1A -34.4(9)
Os1 Os3 B4A C1A -62.8(4)
Os2 Os3 B4A C1A -3.6(4)
C32 Os3 B4A B8A -41.9(4)
C31 Os3 B4A B8A -131.2(4)
B4B Os3 B4A B8A 92.5(7)
Os1 Os3 B4A B8A 64.0(4)
Os2 Os3 B4A B8A 123.2(4)
C32 Os3 B4A B3A -105.5(4)
C31 Os3 B4A B3A 165.1(4)
B4B Os3 B4A B3A 28.8(8)
Os1 Os3 B4A B3A 0.4(3)
Os2 Os3 B4A B3A 59.6(3)
C32 Os3 B4A B5A 118.9(6)
C31 Os3 B4A B5A 29.6(6)
B4B Os3 B4A B5A -106.7(7)
Os1 Os3 B4A B5A -135.1(5)
Os2 Os3 B4A B5A -76.0(5)
C32 Os3 B4A B9A 31.8(6)
C31 Os3 B4A B9A -57.5(6)
B4B Os3 B4A B9A 166.2(5)
Os1 Os3 B4A B9A 137.8(6)
Os2 Os3 B4A B9A -163.1(6)
C2A C1A B5A B9A 61.6(6)
B6A C1A B5A B9A 100.6(6)
B4A C1A B5A B9A -42.7(5)
B3A C1A B5A B9A -8.8(7)
S1 C1A B5A B9A -160.0(5)
C2A C1A B5A B10A -0.6(7)
B6A C1A B5A B10A 38.4(5)
B4A C1A B5A B10A -104.9(6)
B3A C1A B5A B10A -71.0(6)
S1 C1A B5A B10A 137.8(5)
C2A C1A B5A B6A -38.9(5)
B4A C1A B5A B6A -143.2(6)
B3A C1A B5A B6A -109.4(6)
S1 C1A B5A B6A 99.5(6)
C2A C1A B5A B4A 104.3(5)
B6A C1A B5A B4A 143.2(6)
B3A C1A B5A B4A 33.9(5)
S1 C1A B5A B4A -117.3(5)
B8A B4A B5A C1A -94.3(5)
B3A B4A B5A C1A -31.6(5)
B9A B4A B5A C1A -131.6(6)
Os3 B4A B5A C1A 102.9(6)
C1A B4A B5A B9A 131.6(6)
B8A B4A B5A B9A 37.3(5)
B3A B4A B5A B9A 100.0(5)
Os3 B4A B5A B9A -125.5(6)
C1A B4A B5A B10A 95.0(6)
B8A B4A B5A B10A 0.7(6)
B3A B4A B5A B10A 63.4(6)
B9A B4A B5A B10A -36.6(5)
Os3 B4A B5A B10A -162.1(5)
C1A B4A B5A B6A 32.8(5)
B8A B4A B5A B6A -61.5(6)
B3A B4A B5A B6A 1.2(7)
B9A B4A B5A B6A -98.8(6)
Os3 B4A B5A B6A 135.7(6)
B5A C1A B6A C2A -139.0(6)
B4A C1A B6A C2A -102.8(6)
B3A C1A B6A C2A -33.3(5)
S1 C1A B6A C2A 103.5(5)
C2A C1A B6A B10A 99.1(6)
B5A C1A B6A B10A -39.9(6)
B4A C1A B6A B10A -3.6(8)
B3A C1A B6A B10A 65.8(7)
S1 C1A B6A B10A -157.4(5)
C2A C1A B6A B11A 35.9(5)
B5A C1A B6A B11A -103.2(6)
B4A C1A B6A B11A -66.9(7)
B3A C1A B6A B11A 2.5(8)
S1 C1A B6A B11A 139.3(5)
C2A C1A B6A B5A 139.0(6)
B4A C1A B6A B5A 36.3(5)
B3A C1A B6A B5A 105.7(6)
S1 C1A B6A B5A -117.5(5)
B7A C2A B6A C1A 102.2(6)
B11A C2A B6A C1A 138.7(6)
B3A C2A B6A C1A 31.5(5)
C1A C2A B6A B10A -98.4(6)
B7A C2A B6A B10A 3.8(8)
B11A C2A B6A B10A 40.4(6)
B3A C2A B6A B10A -66.9(7)
C1A C2A B6A B11A -138.7(6)
B7A C2A B6A B11A -36.5(6)
B3A C2A B6A B11A -107.3(6)
C1A C2A B6A B5A -35.1(5)
B7A C2A B6A B5A 67.1(7)
B11A C2A B6A B5A 103.6(6)
B3A C2A B6A B5A -3.7(8)
B9A B5A B6A C1A -97.7(5)
B10A B5A B6A C1A -134.9(6)
B4A B5A B6A C1A -33.2(5)
C1A B5A B6A C2A 34.6(5)
B9A B5A B6A C2A -63.1(6)
B10A B5A B6A C2A -100.3(6)
B4A B5A B6A C2A 1.4(7)
C1A B5A B6A B10A 134.9(6)
B9A B5A B6A B10A 37.2(5)
B4A B5A B6A B10A 101.7(6)
C1A B5A B6A B11A 96.3(6)
B9A B5A B6A B11A -1.4(7)
B10A B5A B6A B11A -38.6(5)
B4A B5A B6A B11A 63.2(7)
C1A C2A B7A B8A 1.8(7)
B11A C2A B7A B8A -100.4(6)
B6A C2A B7A B8A -64.8(7)
B3A C2A B7A B8A 41.3(4)
C1A C2A B7A B12A 63.0(6)
B11A C2A B7A B12A -39.2(5)
B6A C2A B7A B12A -3.5(7)
B3A C2A B7A B12A 102.6(5)
C1A C2A B7A B11A 102.2(6)
B6A C2A B7A B11A 35.7(6)
B3A C2A B7A B11A 141.8(6)
C1A C2A B7A B3A -39.6(5)
B11A C2A B7A B3A -141.8(6)
B6A C2A B7A B3A -106.1(6)
C1A B3A B7A C2A 34.3(4)
B8A B3A B7A C2A 131.7(5)
B4A B3A B7A C2A 94.8(5)
Os1 B3A B7A C2A -122.8(6)
C1A B3A B7A B8A -97.4(5)
B4A B3A B7A B8A -36.9(4)
C2A B3A B7A B8A -131.7(5)
Os1 B3A B7A B8A 105.5(6)
C1A B3A B7A B12A -62.8(6)
B8A B3A B7A B12A 34.6(5)
B4A B3A B7A B12A -2.2(7)
C2A B3A B7A B12A -97.0(6)
Os1 B3A B7A B12A 140.2(5)
C1A B3A B7A B11A -0.4(7)
B8A B3A B7A B11A 97.0(6)
B4A B3A B7A B11A 60.2(7)
C2A B3A B7A B11A -34.6(5)
Os1 B3A B7A B11A -157.5(5)
C2A B7A B8A B9A 61.3(6)
B12A B7A B8A B9A -37.1(5)
B11A B7A B8A B9A -0.6(7)
B3A B7A B8A B9A 103.8(5)
C2A B7A B8A B12A 98.4(6)
B11A B7A B8A B12A 36.5(5)
B3A B7A B8A B12A 140.9(5)
C2A B7A B8A B3A -42.5(5)
B12A B7A B8A B3A -140.9(5)
B11A B7A B8A B3A -104.4(6)
C2A B7A B8A B4A -4.8(6)
B12A B7A B8A B4A -103.2(5)
B11A B7A B8A B4A -66.7(6)
B3A B7A B8A B4A 37.7(4)
C1A B3A B8A B9A -7.2(6)
B4A B3A B8A B9A 36.8(5)
C2A B3A B8A B9A -63.4(6)
B7A B3A B8A B9A -101.7(6)
Os1 B3A B8A B9A 132.0(5)
C1A B3A B8A B12A 58.3(6)
B4A B3A B8A B12A 102.3(6)
C2A B3A B8A B12A 2.1(6)
B7A B3A B8A B12A -36.3(5)
Os1 B3A B8A B12A -162.5(5)
C1A B3A B8A B7A 94.5(5)
B4A B3A B8A B7A 138.5(5)
C2A B3A B8A B7A 38.4(5)
Os1 B3A B8A B7A -126.2(5)
C1A B3A B8A B4A -44.0(4)
C2A B3A B8A B4A -100.2(5)
B7A B3A B8A B4A -138.5(5)
Os1 B3A B8A B4A 95.2(5)
C1A B4A B8A B9A -96.2(5)
B3A B4A B8A B9A -140.5(5)
B5A B4A B8A B9A -37.3(5)
Os3 B4A B8A B9A 128.5(5)
C1A B4A B8A B12A -59.4(6)
B3A B4A B8A B12A -103.7(6)
B5A B4A B8A B12A -0.5(6)
B9A B4A B8A B12A 36.8(5)
Os3 B4A B8A B12A 165.2(4)
C1A B4A B8A B7A 5.7(6)
B3A B4A B8A B7A -38.6(5)
B5A B4A B8A B7A 64.6(6)
B9A B4A B8A B7A 101.9(6)
Os3 B4A B8A B7A -129.7(4)
C1A B4A B8A B3A 44.3(4)
B5A B4A B8A B3A 103.2(5)
B9A B4A B8A B3A 140.5(5)
Os3 B4A B8A B3A -91.1(4)
B12A B8A B9A B5A -101.3(6)
B7A B8A B9A B5A -64.2(7)
B3A B8A B9A B5A 2.5(7)
B4A B8A B9A B5A 38.7(5)
B7A B8A B9A B12A 37.1(5)
B3A B8A B9A B12A 103.9(6)
B4A B8A B9A B12A 140.0(5)
B12A B8A B9A B10A -37.5(5)
B7A B8A B9A B10A -0.4(7)
B3A B8A B9A B10A 66.3(7)
B4A B8A B9A B10A 102.5(6)
B12A B8A B9A B4A -140.0(5)
B7A B8A B9A B4A -102.9(5)
B3A B8A B9A B4A -36.2(5)
C1A B5A B9A B8A 3.5(7)
B10A B5A B9A B8A 101.2(6)
B6A B5A B9A B8A 64.7(6)
B4A B5A B9A B8A -38.4(5)
C1A B5A B9A B12A -59.5(6)
B10A B5A B9A B12A 38.1(5)
B6A B5A B9A B12A 1.7(7)
B4A B5A B9A B12A -101.5(5)
C1A B5A B9A B10A -97.7(6)
B6A B5A B9A B10A -36.5(5)
B4A B5A B9A B10A -139.6(6)
C1A B5A B9A B4A 42.0(5)
B10A B5A B9A B4A 139.6(6)
B6A B5A B9A B4A 103.2(5)
C1A B4A B9A B8A 96.7(5)
B3A B4A B9A B8A 35.3(5)
B5A B4A B9A B8A 136.6(6)
Os3 B4A B9A B8A -101.3(6)
C1A B4A B9A B5A -39.9(5)
B8A B4A B9A B5A -136.6(6)
B3A B4A B9A B5A -101.3(5)
Os3 B4A B9A B5A 122.1(6)
C1A B4A B9A B12A 60.9(6)
B8A B4A B9A B12A -35.8(5)
B3A B4A B9A B12A -0.5(7)
B5A B4A B9A B12A 100.8(6)
Os3 B4A B9A B12A -137.1(6)
C1A B4A B9A B10A -3.2(7)
B8A B4A B9A B10A -99.9(6)
B3A B4A B9A B10A -64.6(6)
B5A B4A B9A B10A 36.7(5)
Os3 B4A B9A B10A 158.8(5)
C1A B6A B10A B11A -98.9(6)
C2A B6A B10A B11A -39.5(5)
B5A B6A B10A B11A -137.5(6)
C1A B6A B10A B9A 1.2(8)
C2A B6A B10A B9A 60.6(8)
B11A B6A B10A B9A 100.1(6)
B5A B6A B10A B9A -37.4(5)
C1A B6A B10A B12A -61.8(7)
C2A B6A B10A B12A -2.4(8)
B11A B6A B10A B12A 37.1(6)
B5A B6A B10A B12A -100.4(6)
C1A B6A B10A B5A 38.6(5)
C2A B6A B10A B5A 98.0(6)
B11A B6A B10A B5A 137.5(6)
B8A B9A B10A B6A -62.1(7)
B5A B9A B10A B6A 38.0(6)
B12A B9A B10A B6A -99.5(6)
B4A B9A B10A B6A 1.3(8)
B8A B9A B10A B11A 1.3(8)
B5A B9A B10A B11A 101.4(6)
B12A B9A B10A B11A -36.0(6)
B4A B9A B10A B11A 64.8(7)
B8A B9A B10A B12A 37.3(5)
B5A B9A B10A B12A 137.5(6)
B4A B9A B10A B12A 100.8(6)
B8A B9A B10A B5A -100.1(6)
B12A B9A B10A B5A -137.5(6)
B4A B9A B10A B5A -36.6(5)
C1A B5A B10A B6A -38.6(5)
B9A B5A B10A B6A -138.0(6)
B4A B5A B10A B6A -101.0(6)
C1A B5A B10A B11A -0.4(7)
B9A B5A B10A B11A -99.9(7)
B6A B5A B10A B11A 38.1(6)
B4A B5A B10A B11A -62.8(7)
C1A B5A B10A B9A 99.4(5)
B6A B5A B10A B9A 138.0(6)
B4A B5A B10A B9A 37.0(5)
C1A B5A B10A B12A 61.8(7)
B9A B5A B10A B12A -37.6(5)
B6A B5A B10A B12A 100.3(6)
B4A B5A B10A B12A -0.6(7)
C1A C2A B11A B12A -64.6(7)
B7A C2A B11A B12A 40.1(6)
B6A C2A B11A B12A -102.4(7)
B3A C2A B11A B12A 2.0(8)
C1A C2A B11A B6A 37.8(5)
B7A C2A B11A B6A 142.5(6)
B3A C2A B11A B6A 104.5(6)
C1A C2A B11A B10A -1.6(8)
B7A C2A B11A B10A 103.2(7)
B6A C2A B11A B10A -39.4(6)
B3A C2A B11A B10A 65.1(8)
C1A C2A B11A B7A -104.7(6)
B6A C2A B11A B7A -142.5(6)
B3A C2A B11A B7A -38.1(6)
C1A B6A B11A C2A -34.9(5)
B10A B6A B11A C2A -134.5(6)
B5A B6A B11A C2A -95.9(6)
C1A B6A B11A B12A 61.5(7)
C2A B6A B11A B12A 96.4(6)
B10A B6A B11A B12A -38.1(5)
B5A B6A B11A B12A 0.5(7)
C1A B6A B11A B10A 99.5(6)
C2A B6A B11A B10A 134.5(6)
B5A B6A B11A B10A 38.6(5)
C1A B6A B11A B7A -2.5(8)
C2A B6A B11A B7A 32.4(5)
B10A B6A B11A B7A -102.0(7)
B5A B6A B11A B7A -63.5(7)
B6A B10A B11A C2A 39.7(5)
B9A B10A B11A C2A -61.6(8)
B12A B10A B11A C2A -98.0(6)
B5A B10A B11A C2A 1.2(8)
B6A B10A B11A B12A 137.7(6)
B9A B10A B11A B12A 36.4(5)
B5A B10A B11A B12A 99.2(6)
B9A B10A B11A B6A -101.3(6)
B12A B10A B11A B6A -137.7(6)
B5A B10A B11A B6A -38.5(6)
B6A B10A B11A B7A 99.6(6)
B9A B10A B11A B7A -1.7(8)
B12A B10A B11A B7A -38.1(6)
B5A B10A B11A B7A 61.2(8)
B8A B7A B11A C2A 97.5(6)
B12A B7A B11A C2A 134.2(6)
B3A B7A B11A C2A 35.3(5)
C2A B7A B11A B12A -134.2(6)
B8A B7A B11A B12A -36.7(5)
B3A B7A B11A B12A -98.9(6)
C2A B7A B11A B6A -33.5(6)
B8A B7A B11A B6A 64.0(7)
B12A B7A B11A B6A 100.7(7)
B3A B7A B11A B6A 1.8(8)
C2A B7A B11A B10A -96.1(7)
B8A B7A B11A B10A 1.4(8)
B12A B7A B11A B10A 38.1(6)
B3A B7A B11A B10A -60.8(8)
C2A B11A B12A B8A -0.5(8)
B6A B11A B12A B8A -62.9(7)
B10A B11A B12A B8A -100.2(6)
B7A B11A B12A B8A 37.9(5)
C2A B11A B12A B9A 62.8(7)
B6A B11A B12A B9A 0.5(7)
B10A B11A B12A B9A -36.8(5)
B7A B11A B12A B9A 101.2(6)
C2A B11A B12A B10A 99.6(7)
B6A B11A B12A B10A 37.3(5)
B7A B11A B12A B10A 138.0(6)
C2A B11A B12A B7A -38.4(5)
B6A B11A B12A B7A -100.7(6)
B10A B11A B12A B7A -138.0(6)
B9A B8A B12A B11A 101.2(7)
B7A B8A B12A B11A -38.0(6)
B3A B8A B12A B11A -1.1(8)
B4A B8A B12A B11A 63.9(7)
B7A B8A B12A B9A -139.2(6)
B3A B8A B12A B9A -102.3(6)
B4A B8A B12A B9A -37.3(5)
B9A B8A B12A B10A 37.4(5)
B7A B8A B12A B10A -101.8(6)
B3A B8A B12A B10A -64.8(7)
B4A B8A B12A B10A 0.2(7)
B9A B8A B12A B7A 139.2(6)
B3A B8A B12A B7A 36.9(5)
B4A B8A B12A B7A 102.0(6)
B8A B9A B12A B11A -101.2(6)
B5A B9A B12A B11A -1.4(7)
B10A B9A B12A B11A 36.9(5)
B4A B9A B12A B11A -65.3(7)
B5A B9A B12A B8A 99.8(5)
B10A B9A B12A B8A 138.1(6)
B4A B9A B12A B8A 35.9(5)
B8A B9A B12A B10A -138.1(6)
B5A B9A B12A B10A -38.3(5)
B4A B9A B12A B10A -102.2(6)
B8A B9A B12A B7A -36.8(5)
B5A B9A B12A B7A 63.0(7)
B10A B9A B12A B7A 101.3(6)
B4A B9A B12A B7A -0.9(7)
B6A B10A B12A B11A -37.6(6)
B9A B10A B12A B11A -139.1(6)
B5A B10A B12A B11A -101.5(6)
B6A B10A B12A B8A 64.2(7)
B11A B10A B12A B8A 101.8(6)
B9A B10A B12A B8A -37.3(5)
B5A B10A B12A B8A 0.3(8)
B6A B10A B12A B9A 101.5(6)
B11A B10A B12A B9A 139.1(6)
B5A B10A B12A B9A 37.5(5)
B6A B10A B12A B7A 0.4(8)
B11A B10A B12A B7A 38.0(6)
B9A B10A B12A B7A -101.1(6)
B5A B10A B12A B7A -63.6(7)
C2A B7A B12A B11A 39.6(5)
B8A B7A B12A B11A 138.0(6)
B3A B7A B12A B11A 103.4(6)
C2A B7A B12A B8A -98.4(6)
B11A B7A B12A B8A -138.0(6)
B3A B7A B12A B8A -34.6(5)
C2A B7A B12A B9A -61.9(7)
B8A B7A B12A B9A 36.5(5)
B11A B7A B12A B9A -101.5(7)
B3A B7A B12A B9A 1.9(7)
C2A B7A B12A B10A 1.8(7)
B8A B7A B12A B10A 100.2(6)
B11A B7A B12A B10A -37.8(6)
B3A B7A B12A B10A 65.7(7)
C1B C2B B3B B4B 37.3(4)
B7B C2B B3B B4B -100.7(5)
B11B C2B B3B B4B -66.2(6)
B6B C2B B3B B4B 5.5(7)
C1B C2B B3B B8B 96.2(5)
B7B C2B B3B B8B -41.8(5)
B11B C2B B3B B8B -7.2(7)
B6B C2B B3B B8B 64.5(6)
B7B C2B B3B C1B -138.0(5)
B11B C2B B3B C1B -103.4(6)
B6B C2B B3B C1B -31.8(5)
C1B C2B B3B B7B 138.0(5)
B11B C2B B3B B7B 34.5(6)
B6B C2B B3B B7B 106.2(6)
C1B C2B B3B Os2 -106.2(6)
B7B C2B B3B Os2 115.8(6)
B11B C2B B3B Os2 150.3(5)
B6B C2B B3B Os2 -138.0(5)
C2B C1B B3B B4B -134.2(5)
B5B C1B B3B B4B -33.4(5)
B6B C1B B3B B4B -103.4(6)
S2 C1B B3B B4B 122.8(5)
C2B C1B B3B B8B -93.4(5)
B4B C1B B3B B8B 40.8(5)
B5B C1B B3B B8B 7.4(6)
B6B C1B B3B B8B -62.7(6)
S2 C1B B3B B8B 163.6(4)
B4B C1B B3B C2B 134.2(5)
B5B C1B B3B C2B 100.8(5)
B6B C1B B3B C2B 30.8(5)
S2 C1B B3B C2B -102.9(4)
C2B C1B B3B B7B -33.9(4)
B4B C1B B3B B7B 100.3(5)
B5B C1B B3B B7B 66.9(6)
B6B C1B B3B B7B -3.1(6)
S2 C1B B3B B7B -136.8(4)
C2B C1B B3B Os2 118.1(5)
B4B C1B B3B Os2 -107.7(5)
B5B C1B B3B Os2 -141.1(5)
B6B C1B B3B Os2 148.8(5)
S2 C1B B3B Os2 15.1(6)
C21 Os2 B3B B4B -160.6(5)
C22 Os2 B3B B4B 108.8(5)
S1 Os2 B3B B4B 6.9(12)
Os3 Os2 B3B B4B 1.1(4)
Os1 Os2 B3B B4B -57.3(4)
C21 Os2 B3B B8B 127.8(5)
C22 Os2 B3B B8B 37.3(5)
S1 Os2 B3B B8B -64.7(11)
Os3 Os2 B3B B8B -70.5(5)
Os1 Os2 B3B B8B -128.9(5)
C21 Os2 B3B C2B -24.0(6)
C22 Os2 B3B C2B -114.6(5)
S1 Os2 B3B C2B 143.5(6)
Os3 Os2 B3B C2B 137.7(5)
Os1 Os2 B3B C2B 79.3(5)
C21 Os2 B3B C1B -92.3(5)
C22 Os2 B3B C1B 177.2(5)
S1 Os2 B3B C1B 75.3(10)
Os3 Os2 B3B C1B 69.5(4)
Os1 Os2 B3B C1B 11.0(4)
C21 Os2 B3B B7B 50.5(5)
C22 Os2 B3B B7B -40.0(5)
S1 Os2 B3B B7B -141.9(7)
Os3 Os2 B3B B7B -147.7(5)
Os1 Os2 B3B B7B 153.8(5)
C2B C1B B4B B8B -1.4(6)
B5B C1B B4B B8B 102.3(6)
B6B C1B B4B B8B 64.4(6)
B3B C1B B4B B8B -43.6(5)
S2 C1B B4B B8B -142.4(5)
C2B C1B B4B B9B -64.4(6)
B5B C1B B4B B9B 39.2(5)
B6B C1B B4B B9B 1.4(7)
B3B C1B B4B B9B -106.7(6)
S2 C1B B4B B9B 154.6(5)
C2B C1B B4B B5B -103.6(5)
B6B C1B B4B B5B -37.9(5)
B3B C1B B4B B5B -145.9(5)
S2 C1B B4B B5B 115.3(6)
C2B C1B B4B B3B 42.3(5)
B5B C1B B4B B3B 145.9(5)
B6B C1B B4B B3B 108.0(5)
S2 C1B B4B B3B -98.8(5)
C2B C1B B4B Os3 121.4(4)
B5B C1B B4B Os3 -135.0(5)
B6B C1B B4B Os3 -172.9(4)
B3B C1B B4B Os3 79.1(4)
S2 C1B B4B Os3 -19.7(6)
B8B B3B B4B C1B -130.9(5)
C2B B3B B4B C1B -35.7(4)
B7B B3B B4B C1B -91.9(5)
Os2 B3B B4B C1B 112.2(5)
C2B B3B B4B B8B 95.2(5)
C1B B3B B4B B8B 130.9(5)
B7B B3B B4B B8B 39.0(4)
Os2 B3B B4B B8B -116.9(5)
B8B B3B B4B B9B -34.5(5)
C2B B3B B4B B9B 60.7(5)
C1B B3B B4B B9B 96.4(5)
B7B B3B B4B B9B 4.5(6)
Os2 B3B B4B B9B -151.4(4)
B8B B3B B4B B5B -99.7(6)
C2B B3B B4B B5B -4.5(6)
C1B B3B B4B B5B 31.2(5)
B7B B3B B4B B5B -60.7(6)
Os2 B3B B4B B5B 143.5(5)
B8B B3B B4B Os3 115.7(4)
C2B B3B B4B Os3 -149.1(3)
C1B B3B B4B Os3 -113.4(4)
B7B B3B B4B Os3 154.7(3)
Os2 B3B B4B Os3 -1.2(4)
C32 Os3 B4B C1B 104.6(4)
C31 Os3 B4B C1B -161.5(4)
B4A Os3 B4B C1B -27.0(8)
Os1 Os3 B4B C1B 0.3(4)
Os2 Os3 B4B C1B -59.7(3)
C32 Os3 B4B B8B -136.3(4)
C31 Os3 B4B B8B -42.4(5)
B4A Os3 B4B B8B 92.2(7)
Os1 Os3 B4B B8B 119.4(4)
Os2 Os3 B4B B8B 59.5(4)
C32 Os3 B4B B9B -66.1(8)
C31 Os3 B4B B9B 27.8(8)
B4A Os3 B4B B9B 162.4(7)
Os1 Os3 B4B B9B -170.4(7)
Os2 Os3 B4B B9B 129.7(7)
C32 Os3 B4B B5B 38.8(7)
C31 Os3 B4B B5B 132.7(6)
B4A Os3 B4B B5B -92.7(8)
Os1 Os3 B4B B5B -65.5(6)
Os2 Os3 B4B B5B -125.4(6)
C32 Os3 B4B B3B 165.0(3)
C31 Os3 B4B B3B -101.1(4)
B4A Os3 B4B B3B 33.4(7)
Os1 Os3 B4B B3B 60.7(3)
Os2 Os3 B4B B3B 0.8(3)
C2B C1B B5B B9B 62.0(6)
B4B C1B B5B B9B -39.2(5)
B6B C1B B5B B9B 101.3(6)
B3B C1B B5B B9B -6.5(7)
S2 C1B B5B B9B -159.6(4)
C2B C1B B5B B6B -39.3(5)
B4B C1B B5B B6B -140.5(6)
B3B C1B B5B B6B -107.7(5)
S2 C1B B5B B6B 99.1(5)
C2B C1B B5B B4B 101.2(5)
B6B C1B B5B B4B 140.5(6)
B3B C1B B5B B4B 32.7(5)
S2 C1B B5B B4B -120.4(5)
C2B C1B B5B B10B -0.5(6)
B4B C1B B5B B10B -101.8(6)
B6B C1B B5B B10B 38.7(5)
B3B C1B B5B B10B -69.0(6)
S2 C1B B5B B10B 137.8(5)
B8B B4B B5B C1B -98.2(5)
B9B B4B B5B C1B -135.1(6)
B3B B4B B5B C1B -32.5(5)
Os3 B4B B5B C1B 86.5(6)
C1B B4B B5B B9B 135.1(6)
B8B B4B B5B B9B 36.9(5)
B3B B4B B5B B9B 102.6(6)
Os3 B4B B5B B9B -138.4(7)
C1B B4B B5B B6B 35.0(5)
B8B B4B B5B B6B -63.3(6)
B9B B4B B5B B6B -100.1(6)
B3B B4B B5B B6B 2.4(7)
Os3 B4B B5B B6B 121.5(6)
C1B B4B B5B B10B 96.9(6)
B8B B4B B5B B10B -1.4(7)
B9B B4B B5B B10B -38.3(5)
B3B B4B B5B B10B 64.3(7)
Os3 B4B B5B B10B -176.6(5)
B7B C2B B6B C1B 103.7(5)
B11B C2B B6B C1B 140.1(5)
B3B C2B B6B C1B 32.2(5)
C1B C2B B6B B10B -99.8(6)
B7B C2B B6B B10B 3.9(7)
B11B C2B B6B B10B 40.3(5)
B3B C2B B6B B10B -67.7(7)
C1B C2B B6B B11B -140.1(5)
B7B C2B B6B B11B -36.4(5)
B3B C2B B6B B11B -107.9(6)
C1B C2B B6B B5B -36.5(5)
B7B C2B B6B B5B 67.3(6)
B11B C2B B6B B5B 103.6(6)
B3B C2B B6B B5B -4.3(7)
B4B C1B B6B C2B -99.2(5)
B5B C1B B6B C2B -137.3(5)
B3B C1B B6B C2B -31.3(5)
S2 C1B B6B C2B 103.1(5)
C2B C1B B6B B10B 97.0(6)
B4B C1B B6B B10B -2.1(7)
B5B C1B B6B B10B -40.2(5)
B3B C1B B6B B10B 65.7(7)
S2 C1B B6B B10B -159.9(5)
C2B C1B B6B B11B 34.5(5)
B4B C1B B6B B11B -64.7(7)
B5B C1B B6B B11B -102.8(6)
B3B C1B B6B B11B 3.1(7)
S2 C1B B6B B11B 137.6(5)
C2B C1B B6B B5B 137.3(5)
B4B C1B B6B B5B 38.1(5)
B3B C1B B6B B5B 105.9(5)
S2 C1B B6B B5B -119.7(5)
C1B B5B B6B C2B 35.6(4)
B9B B5B B6B C2B -62.0(6)
B4B B5B B6B C2B 1.0(7)
B10B B5B B6B C2B -99.3(6)
B9B B5B B6B C1B -97.7(5)
B4B B5B B6B C1B -34.7(5)
B10B B5B B6B C1B -135.0(6)
C1B B5B B6B B10B 135.0(6)
B9B B5B B6B B10B 37.3(5)
B4B B5B B6B B10B 100.3(6)
C1B B5B B6B B11B 96.5(6)
B9B B5B B6B B11B -1.2(7)
B4B B5B B6B B11B 61.8(7)
B10B B5B B6B B11B -38.5(5)
C1B C2B B7B B8B 3.0(7)
B11B C2B B7B B8B -102.2(6)
B6B C2B B7B B8B -66.2(6)
B3B C2B B7B B8B 43.6(5)
C1B C2B B7B B12B 65.5(6)
B11B C2B B7B B12B -39.7(5)
B6B C2B B7B B12B -3.7(7)
B3B C2B B7B B12B 106.1(5)
C1B C2B B7B B11B 105.1(6)
B6B C2B B7B B11B 35.9(6)
B3B C2B B7B B11B 145.8(6)
C1B C2B B7B B3B -40.6(5)
B11B C2B B7B B3B -145.8(6)
B6B C2B B7B B3B -109.8(5)
B4B B3B B7B C2B 90.8(5)
B8B B3B B7B C2B 129.6(5)
C1B B3B B7B C2B 33.1(4)
Os2 B3B B7B C2B -116.3(5)
B4B B3B B7B B8B -38.8(4)
C2B B3B B7B B8B -129.6(5)
C1B B3B B7B B8B -96.5(5)
Os2 B3B B7B B8B 114.1(6)
B4B B3B B7B B12B -4.2(6)
B8B B3B B7B B12B 34.6(5)
C2B B3B B7B B12B -95.0(6)
C1B B3B B7B B12B -62.0(6)
Os2 B3B B7B B12B 148.6(5)
B4B B3B B7B B11B 59.6(6)
B8B B3B B7B B11B 98.4(6)
C2B B3B B7B B11B -31.2(5)
C1B B3B B7B B11B 1.9(6)
Os2 B3B B7B B11B -147.5(5)
C1B B4B B8B B7B 3.1(7)
B9B B4B B8B B7B 101.5(6)
B5B B4B B8B B7B 64.9(6)
B3B B4B B8B B7B -41.1(5)
Os3 B4B B8B B7B -118.6(5)
C1B B4B B8B B9B -98.4(5)
B5B B4B B8B B9B -36.6(5)
B3B B4B B8B B9B -142.7(5)
Os3 B4B B8B B9B 139.9(5)
C1B B4B B8B B12B -60.2(6)
B9B B4B B8B B12B 38.2(5)
B5B B4B B8B B12B 1.5(7)
B3B B4B B8B B12B -104.5(6)
Os3 B4B B8B B12B 178.1(4)
C1B B4B B8B B3B 44.3(4)
B9B B4B B8B B3B 142.7(5)
B5B B4B B8B B3B 106.0(5)
Os3 B4B B8B B3B -77.4(4)
C2B B7B B8B B4B -3.7(7)
B12B B7B B8B B4B -101.5(6)
B11B B7B B8B B4B -64.8(6)
B3B B7B B8B B4B 40.8(5)
C2B B7B B8B B9B 60.4(6)
B12B B7B B8B B9B -37.4(5)
B11B B7B B8B B9B -0.8(7)
B3B B7B B8B B9B 104.9(5)
C2B B7B B8B B12B 97.8(6)
B11B B7B B8B B12B 36.7(5)
B3B B7B B8B B12B 142.3(5)
C2B B7B B8B B3B -44.5(4)
B12B B7B B8B B3B -142.3(5)
B11B B7B B8B B3B -105.7(5)
C2B B3B B8B B4B -94.3(5)
C1B B3B B8B B4B -39.9(4)
B7B B3B B8B B4B -134.2(5)
Os2 B3B B8B B4B 107.1(5)
B4B B3B B8B B7B 134.2(5)
C2B B3B B8B B7B 39.9(4)
C1B B3B B8B B7B 94.3(5)
Os2 B3B B8B B7B -118.7(6)
B4B B3B B8B B9B 34.6(5)
C2B B3B B8B B9B -59.7(6)
C1B B3B B8B B9B -5.3(6)
B7B B3B B8B B9B -99.6(6)
Os2 B3B B8B B9B 141.7(5)
B4B B3B B8B B12B 99.7(6)
C2B B3B B8B B12B 5.3(6)
C1B B3B B8B B12B 59.7(6)
B7B B3B B8B B12B -34.6(5)
Os2 B3B B8B B12B -153.2(5)
B7B B8B B9B B4B -100.0(5)
B12B B8B B9B B4B -137.4(5)
B3B B8B B9B B4B -34.6(5)
B4B B8B B9B B5B 36.6(5)
B7B B8B B9B B5B -63.5(7)
B12B B8B B9B B5B -100.8(6)
B3B B8B B9B B5B 2.0(7)
B4B B8B B9B B12B 137.4(5)
B7B B8B B9B B12B 37.4(5)
B3B B8B B9B B12B 102.8(6)
B4B B8B B9B B10B 100.6(6)
B7B B8B B9B B10B 0.6(7)
B12B B8B B9B B10B -36.8(6)
B3B B8B B9B B10B 66.0(7)
C1B B4B B9B B8B 100.6(5)
B5B B4B B9B B8B 139.2(6)
B3B B4B B9B B8B 34.8(5)
Os3 B4B B9B B8B -88.5(7)
C1B B4B B9B B5B -38.6(5)
B8B B4B B9B B5B -139.2(6)
B3B B4B B9B B5B -104.4(5)
Os3 B4B B9B B5B 132.3(8)
C1B B4B B9B B12B 62.6(6)
B8B B4B B9B B12B -37.9(5)
B5B B4B B9B B12B 101.3(6)
B3B B4B B9B B12B -3.1(7)
Os3 B4B B9B B12B -126.4(7)
C1B B4B B9B B10B -0.1(7)
B8B B4B B9B B10B -100.7(6)
B5B B4B B9B B10B 38.6(6)
B3B B4B B9B B10B -65.8(7)
Os3 B4B B9B B10B 170.9(6)
C1B B5B B9B B8B 2.6(7)
B6B B5B B9B B8B 64.5(7)
B4B B5B B9B B8B -36.0(5)
B10B B5B B9B B8B 101.2(6)
C1B B5B B9B B4B 38.6(5)
B6B B5B B9B B4B 100.5(5)
B10B B5B B9B B4B 137.1(6)
C1B B5B B9B B12B -61.1(7)
B6B B5B B9B B12B 0.8(7)
B4B B5B B9B B12B -99.7(6)
B10B B5B B9B B12B 37.5(6)
C1B B5B B9B B10B -98.6(6)
B6B B5B B9B B10B -36.6(5)
B4B B5B B9B B10B -137.1(6)
C2B B6B B10B B11B -39.4(5)
C1B B6B B10B B11B -98.3(6)
B5B B6B B10B B11B -137.1(6)
C2B B6B B10B B12B -2.3(7)
C1B B6B B10B B12B -61.1(7)
B11B B6B B10B B12B 37.2(6)
B5B B6B B10B B12B -99.9(6)
C2B B6B B10B B9B 60.8(7)
C1B B6B B10B B9B 1.9(8)
B11B B6B B10B B9B 100.2(6)
B5B B6B B10B B9B -36.9(5)
C2B B6B B10B B5B 97.7(5)
C1B B6B B10B B5B 38.8(5)
B11B B6B B10B B5B 137.1(6)
B8B B9B B10B B6B -63.5(7)
B4B B9B B10B B6B -1.2(8)
B5B B9B B10B B6B 37.2(6)
B12B B9B B10B B6B -100.6(7)
B8B B9B B10B B11B -0.1(8)
B4B B9B B10B B11B 62.2(7)
B5B B9B B10B B11B 100.5(6)
B12B B9B B10B B11B -37.3(6)
B8B B9B B10B B12B 37.1(5)
B4B B9B B10B B12B 99.4(6)
B5B B9B B10B B12B 137.8(6)
B8B B9B B10B B5B -100.7(6)
B4B B9B B10B B5B -38.4(5)
B12B B9B B10B B5B -137.8(6)
C1B B5B B10B B6B -39.0(5)
B9B B5B B10B B6B -138.2(6)
B4B B5B B10B B6B -100.1(6)
C1B B5B B10B B11B -0.7(7)
B9B B5B B10B B11B -99.9(6)
B6B B5B B10B B11B 38.3(5)
B4B B5B B10B B11B -61.8(7)
C1B B5B B10B B12B 61.8(7)
B9B B5B B10B B12B -37.4(6)
B6B B5B B10B B12B 100.8(7)
B4B B5B B10B B12B 0.7(8)
C1B B5B B10B B9B 99.2(5)
B6B B5B B10B B9B 138.2(6)
B4B B5B B10B B9B 38.1(5)
C1B C2B B11B B12B -64.9(7)
B7B C2B B11B B12B 40.4(5)
B6B C2B B11B B12B -103.0(6)
B3B C2B B11B B12B 6.1(8)
C1B C2B B11B B10B -2.0(7)
B7B C2B B11B B10B 103.3(6)
B6B C2B B11B B10B -40.1(5)
B3B C2B B11B B10B 69.0(7)
C1B C2B B11B B6B 38.1(5)
B7B C2B B11B B6B 143.4(6)
B3B C2B B11B B6B 109.1(6)
C1B C2B B11B B7B -105.3(5)
B6B C2B B11B B7B -143.4(6)
B3B C2B B11B B7B -34.3(5)
B6B B10B B11B C2B 39.8(5)
B12B B10B B11B C2B -98.2(6)
B9B B10B B11B C2B -60.7(7)
B5B B10B B11B C2B 1.6(7)
B6B B10B B11B B12B 138.0(6)
B9B B10B B11B B12B 37.5(6)
B5B B10B B11B B12B 99.8(6)
B12B B10B B11B B6B -138.0(6)
B9B B10B B11B B6B -100.5(6)
B5B B10B B11B B6B -38.2(5)
B6B B10B B11B B7B 100.2(6)
B12B B10B B11B B7B -37.8(5)
B9B B10B B11B B7B -0.3(8)
B5B B10B B11B B7B 62.0(7)
C1B B6B B11B C2B -33.7(5)
B10B B6B B11B C2B -133.8(6)
B5B B6B B11B C2B -94.8(5)
C2B B6B B11B B12B 95.9(6)
C1B B6B B11B B12B 62.3(7)
B10B B6B B11B B12B -37.9(6)
B5B B6B B11B B12B 1.1(7)
C2B B6B B11B B10B 133.8(6)
C1B B6B B11B B10B 100.1(6)
B5B B6B B11B B10B 39.0(5)
C2B B6B B11B B7B 32.0(5)
C1B B6B B11B B7B -1.7(7)
B10B B6B B11B B7B -101.8(6)
B5B B6B B11B B7B -62.8(7)
B8B B7B B11B C2B 96.5(5)
B12B B7B B11B C2B 133.7(6)
B3B B7B B11B C2B 32.3(5)
C2B B7B B11B B12B -133.7(6)
B8B B7B B11B B12B -37.2(5)
B3B B7B B11B B12B -101.4(6)
C2B B7B B11B B10B -95.8(6)
B8B B7B B11B B10B 0.7(7)
B12B B7B B11B B10B 37.9(6)
B3B B7B B11B B10B -63.5(7)
C2B B7B B11B B6B -32.5(5)
B8B B7B B11B B6B 64.0(7)
B12B B7B B11B B6B 101.2(7)
B3B B7B B11B B6B -0.2(8)
C2B B11B B12B B10B 99.1(6)
B6B B11B B12B B10B 37.5(6)
B7B B11B B12B B10B 138.1(6)
C2B B11B B12B B7B -39.1(5)
B10B B11B B12B B7B -138.1(6)
B6B B11B B12B B7B -100.7(6)
C2B B11B B12B B9B 61.0(7)
B10B B11B B12B B9B -38.1(6)
B6B B11B B12B B9B -0.6(8)
B7B B11B B12B B9B 100.1(6)
C2B B11B B12B B8B -2.1(8)
B10B B11B B12B B8B -101.1(6)
B6B B11B B12B B8B -63.7(7)
B7B B11B B12B B8B 37.0(5)
B6B B10B B12B B11B -37.5(6)
B9B B10B B12B B11B -137.8(6)
B5B B10B B12B B11B -100.6(6)
B6B B10B B12B B7B 0.2(8)
B11B B10B B12B B7B 37.7(5)
B9B B10B B12B B7B -100.0(6)
B5B B10B B12B B7B -62.9(7)
B6B B10B B12B B9B 100.2(6)
B11B B10B B12B B9B 137.8(6)
B5B B10B B12B B9B 37.1(6)
B6B B10B B12B B8B 63.4(7)
B11B B10B B12B B8B 100.9(6)
B9B B10B B12B B8B -36.9(5)
B5B B10B B12B B8B 0.2(8)
C2B B7B B12B B11B 39.5(5)
B8B B7B B12B B11B 138.5(6)
B3B B7B B12B B11B 104.0(6)
C2B B7B B12B B10B 2.0(7)
B8B B7B B12B B10B 101.0(6)
B11B B7B B12B B10B -37.5(6)
B3B B7B B12B B10B 66.6(7)
C2B B7B B12B B9B -62.1(6)
B8B B7B B12B B9B 37.0(5)
B11B B7B B12B B9B -101.5(6)
B3B B7B B12B B9B 2.5(7)
C2B B7B B12B B8B -99.0(5)
B11B B7B B12B B8B -138.5(6)
B3B B7B B12B B8B -34.4(5)
B8B B9B B12B B11B -100.9(6)
B4B B9B B12B B11B -63.6(7)
B5B B9B B12B B11B -0.1(8)
B10B B9B B12B B11B 37.8(6)
B8B B9B B12B B10B -138.7(6)
B4B B9B B12B B10B -101.4(6)
B5B B9B B12B B10B -37.9(5)
B8B B9B B12B B7B -37.0(5)
B4B B9B B12B B7B 0.3(7)
B5B B9B B12B B7B 63.7(7)
B10B B9B B12B B7B 101.7(6)
B4B B9B B12B B8B 37.3(5)
B5B B9B B12B B8B 100.7(6)
B10B B9B B12B B8B 138.7(6)
B4B B8B B12B B11B 62.4(7)
B7B B8B B12B B11B -37.4(5)
B9B B8B B12B B11B 100.9(6)
B3B B8B B12B B11B -2.4(8)
B4B B8B B12B B10B -1.1(8)
B7B B8B B12B B10B -100.9(6)
B9B B8B B12B B10B 37.4(5)
B3B B8B B12B B10B -65.9(7)
B4B B8B B12B B7B 99.8(5)
B9B B8B B12B B7B 138.3(5)
B3B B8B B12B B7B 35.1(5)
B4B B8B B12B B9B -38.4(5)
B7B B8B B12B B9B -138.3(5)
B3B B8B B12B B9B -103.2(6)
